data_4343059
loop_
_publ_author_name
'Daigle, Maxime'
'Bi, Wenhua'
'L\'egar\'e, Marc-Andr\'e'
'Morin, Jean-Fran\,cois'
'Fontaine, Fr\'ed\'eric-Georges'

_publ_section_title
;
 Synthesis of Carboxylate Cp*Zr(IV) Species: Toward the Formation of Novel
 Metallocavitands.
;
_journal_issue 11
_journal_name_full 'Inorganic chemistry'
_journal_page_first 5547
_journal_page_last 5555
_journal_paper_doi 10.1021/acs.inorgchem.5b00634
_journal_volume 54
_journal_year 2015
_chemical_formula_moiety 'C68 H80 Cl6 O10 Zr4, 2/3(C6 H6) '
_chemical_formula_sum 'C72 H84 Cl6 O10 Zr4'
_chemical_formula_weight 1686.97
_chemical_name_systematic
;
 ?
;
_space_group_IT_number 14
_symmetry_cell_setting monoclinic
_symmetry_space_group_name_Hall '-P 2ybc'
_symmetry_space_group_name_H-M 'P 1 21/c 1'
_atom_sites_solution_hydrogens geom
_atom_sites_solution_primary direct
_atom_sites_solution_secondary difmap
_audit_creation_method SHELXL-97
_cell_angle_alpha 90.00
_cell_angle_beta 99.8730(10)
_cell_angle_gamma 90.00
_cell_formula_units_Z 6
_cell_length_a 12.18860(10)
_cell_length_b 38.8446(5)
_cell_length_c 24.5475(3)
_cell_measurement_reflns_used 9723
_cell_measurement_temperature 296(2)
_cell_measurement_theta_max 26.2
_cell_measurement_theta_min 2.3
_cell_volume 11450.2(2)
_computing_cell_refinement 'SMART APEX II'
_computing_data_collection 'SMART APEX II (Bruker, 2007)'
_computing_data_reduction 'SAINT+ (Bruker, 2007)'
_computing_molecular_graphics 'SHELXTL (Bruker, 2007)'
_computing_publication_material SHELXTL
_computing_structure_refinement 'SHELXL-97 (Sheldrick, 2008)'
_computing_structure_solution 'SHELXS-97 (Sheldrick, 2008)'
_diffrn_ambient_temperature 296(2)
_diffrn_measured_fraction_theta_full 0.998
_diffrn_measured_fraction_theta_max 0.998
_diffrn_measurement_device_type 'Bruker APEX II CCD area detector'
_diffrn_measurement_method '\w scans'
_diffrn_radiation_monochromator graphite
_diffrn_radiation_source 'fine-focus sealed tube'
_diffrn_radiation_type MoK\a
_diffrn_radiation_wavelength 0.71073
_diffrn_reflns_av_R_equivalents 0.0386
_diffrn_reflns_av_sigmaI/netI 0.0306
_diffrn_reflns_limit_h_max 15
_diffrn_reflns_limit_h_min -15
_diffrn_reflns_limit_k_max 48
_diffrn_reflns_limit_k_min -48
_diffrn_reflns_limit_l_max 30
_diffrn_reflns_limit_l_min -27
_diffrn_reflns_number 123455
_diffrn_reflns_theta_full 26.36
_diffrn_reflns_theta_max 26.36
_diffrn_reflns_theta_min 0.99
_diffrn_standards_number 0
_exptl_absorpt_coefficient_mu 0.794
_exptl_absorpt_correction_T_max 0.9107
_exptl_absorpt_correction_T_min 0.7315
_exptl_absorpt_correction_type multi-scan
_exptl_absorpt_process_details 'SADABS (Sheldrick, 1996)'
_exptl_crystal_colour colorless
_exptl_crystal_density_diffrn 1.468
_exptl_crystal_density_method 'not measured'
_exptl_crystal_description plate
_exptl_crystal_F_000 5148
_exptl_crystal_size_max 0.42
_exptl_crystal_size_mid 0.36
_exptl_crystal_size_min 0.12
_refine_diff_density_max 1.757
_refine_diff_density_min -1.304
_refine_diff_density_rms 0.096
_refine_ls_extinction_method none
_refine_ls_goodness_of_fit_ref 1.202
_refine_ls_hydrogen_treatment mixed
_refine_ls_matrix_type full
_refine_ls_number_parameters 1261
_refine_ls_number_reflns 23353
_refine_ls_number_restraints 1
_refine_ls_restrained_S_all 1.202
_refine_ls_R_factor_all 0.0766
_refine_ls_R_factor_gt 0.0621
_refine_ls_shift/su_max 0.027
_refine_ls_shift/su_mean 0.000
_refine_ls_structure_factor_coef Fsqd
_refine_ls_weighting_details 'calc w=1/[\s^2^(Fo^2^)+(0.0459P)^2^+35.8186P] where P=(Fo^2^+2Fc^2^)/3'
_refine_ls_weighting_scheme calc
_refine_ls_wR_factor_gt 0.1465
_refine_ls_wR_factor_ref 0.1531
_reflns_number_gt 19326
_reflns_number_total 23353
_reflns_threshold_expression >2sigma(I)
_cod_data_source_file ic5b00634_si_002.cif
_cod_data_source_block md2171(4)
_cod_depositor_comments
;
Adding full bibliography for 4343054--4343060.cif.

2021-05-03
Z value and formula fixed to values more according to usual
chemical conventions.                 miguel
;
_cod_original_formula_sum 'C216 H252 Cl18 O30 Zr12'
_cod_original_formula_weight 5060.92
_cod_original_formula_moiety '3(C68 H80 Cl6 O10 Zr4), 2(C6 H6) '
_cod_original_formula_units_Z 2
_cod_original_sg_symbol_H-M P21/c
_cod_database_code 4343059

loop_
_symmetry_equiv_pos_as_xyz
'x, y, z'
'-x, y+1/2, -z+1/2'
'-x, -y, -z'
'x, -y-1/2, z-1/2'

loop_
_atom_site_label
_atom_site_type_symbol
_atom_site_fract_x
_atom_site_fract_y
_atom_site_fract_z
_atom_site_U_iso_or_equiv
_atom_site_adp_type
_atom_site_occupancy
_atom_site_symmetry_multiplicity
_atom_site_calc_flag
_atom_site_refinement_flags
Zr1 Zr -0.58173(4) 0.135873(15) -0.59043(2) 0.04544(14) Uani 1 1 d .
Zr2 Zr -0.35475(4) 0.184554(12) -0.498442(19) 0.03458(11) Uani 1 1 d .
Zr3 Zr -0.13403(5) 0.102884(14) -0.34999(2) 0.04372(13) Uani 1 1 d .
Zr4 Zr 0.11110(5) 0.150614(16) -0.26877(2) 0.05151(15) Uani 1 1 d .
Zr5 Zr 0.49381(4) 0.066824(11) 0.010391(18) 0.02848(10) Uani 1 1 d .
Zr6 Zr 0.69663(4) 0.096629(12) 0.136030(19) 0.03414(11) Uani 1 1 d .
Cl1 Cl -0.60072(16) 0.16983(6) -0.67754(7) 0.0797(5) Uani 1 1 d .
Cl2 Cl -0.44132(14) 0.09628(5) -0.61476(9) 0.0742(5) Uani 1 1 d .
Cl3 Cl -0.48634(13) 0.13059(4) -0.48751(6) 0.0517(3) Uani 1 1 d .
Cl4 Cl 0.00114(13) 0.15440(4) -0.36943(6) 0.0553(4) Uani 1 1 d .
Cl5 Cl -0.01934(17) 0.19227(5) -0.24044(9) 0.0821(6) Uani 1 1 d .
Cl6 Cl 0.14397(17) 0.11873(6) -0.18064(7) 0.0827(6) Uani 1 1 d .
Cl7 Cl 0.58703(11) 0.04009(3) 0.10780(5) 0.0429(3) Uani 1 1 d .
Cl8 Cl 0.73804(15) 0.15686(4) 0.11622(7) 0.0633(4) Uani 1 1 d .
Cl9 Cl 0.85326(12) 0.07465(5) 0.09462(6) 0.0607(4) Uani 1 1 d .
O1 O -0.4315(3) 0.16998(9) -0.57798(16) 0.0464(9) Uani 1 1 d .
O2 O -0.6430(3) 0.18336(11) -0.55689(17) 0.0531(10) Uani 1 1 d .
O3 O -0.5149(3) 0.20776(10) -0.49218(16) 0.0481(9) Uani 1 1 d .
O4 O -0.2379(3) 0.14443(9) -0.49949(16) 0.0462(9) Uani 1 1 d .
O5 O -0.1692(3) 0.10572(10) -0.43706(16) 0.0493(9) Uani 1 1 d .
O6 O -0.3283(3) 0.17955(9) -0.41161(15) 0.0460(9) Uani 1 1 d .
O7 O -0.2439(4) 0.14486(10) -0.34582(16) 0.0546(10) Uani 1 1 d .
O8 O -0.0428(3) 0.11776(11) -0.27323(19) 0.0618(11) Uani 1 1 d .
O9 O 0.0189(3) 0.07724(11) -0.36092(18) 0.0571(11) Uani 1 1 d .
O10 O 0.1621(4) 0.10174(12) -0.30464(19) 0.0611(11) Uani 1 1 d .
O11 O 0.6085(3) -0.02327(9) -0.01464(14) 0.0369(8) Uani 1 1 d .
O12 O 0.6144(3) 0.03379(8) -0.01599(14) 0.0366(8) Uani 1 1 d .
O13 O 0.4029(3) 0.09170(8) 0.06885(14) 0.0362(8) Uani 1 1 d .
O14 O 0.5255(3) 0.11532(9) 0.13631(14) 0.0426(8) Uani 1 1 d .
O15 O 0.6238(3) 0.09963(9) 0.04574(14) 0.0397(8) Uani 1 1 d .
C1 C -0.7875(6) 0.1272(2) -0.6160(4) 0.082(2) Uani 1 1 d .
C2 C -0.7433(7) 0.1037(3) -0.6482(4) 0.092(3) Uani 1 1 d .
C3 C -0.6886(7) 0.0796(2) -0.6156(5) 0.086(3) Uani 1 1 d U
C4 C -0.6962(6) 0.0870(3) -0.5596(4) 0.091(3) Uani 1 1 d U
C5 C -0.7627(7) 0.1187(2) -0.5615(4) 0.081(2) Uani 1 1 d .
C6 C -0.8627(7) 0.1570(3) -0.6392(7) 0.166(6) Uani 1 1 d .
H6A H -0.8924 0.1679 -0.6097 0.250 Uiso 1 1 calc R
H6B H -0.9227 0.1485 -0.6663 0.250 Uiso 1 1 calc R
H6C H -0.8203 0.1735 -0.6561 0.250 Uiso 1 1 calc R
C7 C -0.7579(11) 0.1026(4) -0.7120(5) 0.178(7) Uani 1 1 d .
H7A H -0.6983 0.1150 -0.7240 0.267 Uiso 1 1 calc R
H7B H -0.8278 0.1129 -0.7276 0.267 Uiso 1 1 calc R
H7C H -0.7567 0.0791 -0.7240 0.267 Uiso 1 1 calc R
C8 C -0.6414(10) 0.0463(3) -0.6360(8) 0.196(8) Uani 1 1 d .
H8A H -0.6364 0.0486 -0.6745 0.295 Uiso 1 1 calc R
H8B H -0.6896 0.0274 -0.6313 0.295 Uiso 1 1 calc R
H8C H -0.5686 0.0421 -0.6151 0.295 Uiso 1 1 calc R
C9 C -0.6581(12) 0.0661(4) -0.5090(7) 0.244(11) Uani 1 1 d .
H9A H -0.7000 0.0450 -0.5111 0.365 Uiso 1 1 calc R
H9B H -0.6695 0.0789 -0.4770 0.365 Uiso 1 1 calc R
H9C H -0.5804 0.0609 -0.5064 0.365 Uiso 1 1 calc R
C10 C -0.8024(10) 0.1361(4) -0.5145(6) 0.179(7) Uani 1 1 d .
H10A H -0.7741 0.1593 -0.5111 0.268 Uiso 1 1 calc R
H10B H -0.7763 0.1238 -0.4809 0.268 Uiso 1 1 calc R
H10C H -0.8823 0.1367 -0.5211 0.268 Uiso 1 1 calc R
C11 C -0.6103(5) 0.20641(15) -0.5225(2) 0.0461(13) Uani 1 1 d .
C12 C -0.6907(5) 0.23485(15) -0.5171(2) 0.0473(13) Uani 1 1 d .
C13 C -0.7761(5) 0.24206(19) -0.5613(3) 0.0658(18) Uani 1 1 d .
H13 H -0.7837 0.2289 -0.5933 0.079 Uiso 1 1 calc R
C14 C -0.8486(6) 0.2685(2) -0.5574(4) 0.083(2) Uani 1 1 d .
H14 H -0.9046 0.2733 -0.5872 0.100 Uiso 1 1 calc R
C15 C -0.8403(6) 0.2880(2) -0.5109(4) 0.083(3) Uani 1 1 d .
H15 H -0.8903 0.3059 -0.5089 0.100 Uiso 1 1 calc R
C16 C -0.7581(7) 0.28108(18) -0.4668(3) 0.074(2) Uani 1 1 d .
H16 H -0.7532 0.2940 -0.4346 0.088 Uiso 1 1 calc R
C17 C -0.6823(6) 0.25504(17) -0.4700(3) 0.0605(16) Uani 1 1 d .
H17 H -0.6252 0.2510 -0.4403 0.073 Uiso 1 1 calc R
C18 C -0.3375(5) 0.24078(14) -0.5456(2) 0.0501(14) Uani 1 1 d .
C19 C -0.3149(5) 0.24767(14) -0.4884(3) 0.0498(14) Uani 1 1 d .
C20 C -0.2142(5) 0.23192(14) -0.4662(2) 0.0477(13) Uani 1 1 d .
C21 C -0.1723(5) 0.21470(14) -0.5090(3) 0.0488(13) Uani 1 1 d .
C22 C -0.2502(5) 0.22030(15) -0.5588(2) 0.0515(14) Uani 1 1 d .
C23 C -0.4339(6) 0.25517(19) -0.5862(3) 0.074(2) Uani 1 1 d .
H23A H -0.4861 0.2659 -0.5663 0.111 Uiso 1 1 calc R
H23B H -0.4701 0.2368 -0.6086 0.111 Uiso 1 1 calc R
H23C H -0.4067 0.2719 -0.6094 0.111 Uiso 1 1 calc R
C24 C -0.3796(6) 0.27097(16) -0.4573(3) 0.070(2) Uani 1 1 d .
H24A H -0.3815 0.2614 -0.4214 0.106 Uiso 1 1 calc R
H24B H -0.4542 0.2733 -0.4772 0.106 Uiso 1 1 calc R
H24C H -0.3447 0.2932 -0.4533 0.106 Uiso 1 1 calc R
C25 C -0.1527(6) 0.23623(18) -0.4080(3) 0.070(2) Uani 1 1 d .
H25A H -0.0939 0.2527 -0.4075 0.105 Uiso 1 1 calc R
H25B H -0.1217 0.2145 -0.3944 0.105 Uiso 1 1 calc R
H25C H -0.2033 0.2442 -0.3848 0.105 Uiso 1 1 calc R
C26 C -0.0613(5) 0.19815(19) -0.5047(3) 0.0688(19) Uani 1 1 d .
H26A H -0.0073 0.2151 -0.5108 0.103 Uiso 1 1 calc R
H26B H -0.0647 0.1803 -0.5321 0.103 Uiso 1 1 calc R
H26C H -0.0402 0.1883 -0.4685 0.103 Uiso 1 1 calc R
C27 C -0.2328(7) 0.2095(2) -0.6156(3) 0.078(2) Uani 1 1 d .
H27A H -0.3027 0.2099 -0.6405 0.116 Uiso 1 1 calc R
H27B H -0.2029 0.1866 -0.6139 0.116 Uiso 1 1 calc R
H27C H -0.1817 0.2250 -0.6285 0.116 Uiso 1 1 calc R
C28 C -0.1818(4) 0.11781(12) -0.4851(2) 0.0354(11) Uani 1 1 d .
C29 C -0.1283(4) 0.09999(13) -0.5274(2) 0.0393(11) Uani 1 1 d .
C30 C -0.1601(5) 0.10721(16) -0.5826(3) 0.0533(15) Uani 1 1 d .
H30 H -0.2158 0.1233 -0.5939 0.064 Uiso 1 1 calc R
C31 C -0.1090(7) 0.09036(19) -0.6220(3) 0.0699(19) Uani 1 1 d .
H31 H -0.1328 0.0944 -0.6596 0.084 Uiso 1 1 calc R
C32 C -0.0234(7) 0.06786(19) -0.6046(3) 0.076(2) Uani 1 1 d .
H32 H 0.0122 0.0570 -0.6305 0.092 Uiso 1 1 calc R
C33 C 0.0102(7) 0.0612(2) -0.5497(4) 0.079(2) Uani 1 1 d .
H33 H 0.0691 0.0462 -0.5383 0.095 Uiso 1 1 calc R
C34 C -0.0432(5) 0.07668(16) -0.5116(3) 0.0584(16) Uani 1 1 d .
H34 H -0.0218 0.0714 -0.4743 0.070 Uiso 1 1 calc R
C35 C -0.3065(5) 0.16996(14) -0.3621(2) 0.0416(12) Uani 1 1 d .
C36 C -0.3594(5) 0.18935(16) -0.3212(2) 0.0517(14) Uani 1 1 d .
C37 C -0.3205(7) 0.1854(2) -0.2652(3) 0.083(3) Uani 1 1 d .
H37 H -0.2616 0.1705 -0.2529 0.099 Uiso 1 1 calc R
C38 C -0.3705(9) 0.2037(3) -0.2276(3) 0.116(4) Uani 1 1 d .
H38 H -0.3439 0.2014 -0.1899 0.139 Uiso 1 1 calc R
C39 C -0.4588(8) 0.2252(3) -0.2452(4) 0.112(4) Uani 1 1 d .
H39 H -0.4927 0.2371 -0.2196 0.134 Uiso 1 1 calc R
C40 C -0.4963(7) 0.2291(3) -0.3004(4) 0.100(3) Uani 1 1 d .
H40 H -0.5553 0.2440 -0.3125 0.120 Uiso 1 1 calc R
C41 C -0.4476(6) 0.21120(19) -0.3388(3) 0.0664(19) Uani 1 1 d .
H41 H -0.4744 0.2139 -0.3763 0.080 Uiso 1 1 calc R
C42 C -0.3162(5) 0.07569(18) -0.3352(3) 0.0649(19) Uani 1 1 d .
C43 C -0.2802(5) 0.05568(15) -0.3775(3) 0.0602(17) Uani 1 1 d .
C44 C -0.1802(5) 0.03946(16) -0.3540(4) 0.066(2) Uani 1 1 d .
C45 C -0.1551(6) 0.0480(2) -0.2974(4) 0.077(2) Uani 1 1 d .
C46 C -0.2405(7) 0.0702(2) -0.2865(3) 0.077(2) Uani 1 1 d .
C47 C -0.4258(6) 0.0948(2) -0.3421(4) 0.095(3) Uani 1 1 d .
H47A H -0.4328 0.1060 -0.3080 0.142 Uiso 1 1 calc R
H47B H -0.4861 0.0789 -0.3519 0.142 Uiso 1 1 calc R
H47C H -0.4281 0.1118 -0.3708 0.142 Uiso 1 1 calc R
C48 C -0.3413(7) 0.0507(2) -0.4351(4) 0.085(2) Uani 1 1 d .
H48A H -0.3827 0.0712 -0.4471 0.127 Uiso 1 1 calc R
H48B H -0.3916 0.0316 -0.4360 0.127 Uiso 1 1 calc R
H48C H -0.2889 0.0462 -0.4594 0.127 Uiso 1 1 calc R
C49 C -0.1189(8) 0.01385(19) -0.3846(5) 0.113(4) Uani 1 1 d .
H49A H -0.1584 -0.0076 -0.3883 0.169 Uiso 1 1 calc R
H49B H -0.0451 0.0103 -0.3644 0.169 Uiso 1 1 calc R
H49C H -0.1144 0.0227 -0.4207 0.169 Uiso 1 1 calc R
C50 C -0.0603(8) 0.0344(3) -0.2556(5) 0.121(4) Uani 1 1 d .
H50A H -0.0445 0.0502 -0.2252 0.181 Uiso 1 1 calc R
H50B H 0.0046 0.0319 -0.2726 0.181 Uiso 1 1 calc R
H50C H -0.0803 0.0124 -0.2423 0.181 Uiso 1 1 calc R
C51 C -0.2527(10) 0.0855(3) -0.2298(4) 0.131(4) Uani 1 1 d .
H51A H -0.2148 0.1072 -0.2248 0.196 Uiso 1 1 calc R
H51B H -0.2206 0.0699 -0.2010 0.196 Uiso 1 1 calc R
H51C H -0.3301 0.0888 -0.2283 0.196 Uiso 1 1 calc R
C52 C 0.1204(5) 0.07859(17) -0.3382(3) 0.0557(15) Uani 1 1 d .
C53 C 0.1972(5) 0.05067(17) -0.3516(3) 0.0618(18) Uani 1 1 d .
C54 C 0.2996(6) 0.0459(2) -0.3191(4) 0.087(3) Uani 1 1 d .
H54 H 0.3226 0.0601 -0.2887 0.105 Uiso 1 1 calc R
C55 C 0.3700(8) 0.0193(2) -0.3323(6) 0.115(4) Uani 1 1 d .
H55 H 0.4403 0.0164 -0.3110 0.138 Uiso 1 1 calc R
C56 C 0.3359(9) -0.0021(2) -0.3755(6) 0.116(4) Uani 1 1 d .
H56 H 0.3812 -0.0202 -0.3830 0.139 Uiso 1 1 calc R
C57 C 0.2353(8) 0.0031(2) -0.4080(5) 0.101(3) Uani 1 1 d .
H57 H 0.2134 -0.0110 -0.4385 0.121 Uiso 1 1 calc R
C58 C 0.1654(7) 0.0287(2) -0.3964(4) 0.081(2) Uani 1 1 d .
H58 H 0.0962 0.0315 -0.4188 0.097 Uiso 1 1 calc R
C59 C 0.2196(6) 0.1981(2) -0.3074(3) 0.0687(19) Uani 1 1 d .
C60 C 0.2235(6) 0.2078(2) -0.2522(3) 0.0719(19) Uani 1 1 d .
C61 C 0.2853(6) 0.1817(2) -0.2188(3) 0.0705(19) Uani 1 1 d .
C62 C 0.3201(5) 0.1568(2) -0.2534(3) 0.0689(19) Uani 1 1 d .
C63 C 0.2810(6) 0.1669(2) -0.3091(3) 0.071(2) Uani 1 1 d .
C64 C 0.1735(8) 0.2199(3) -0.3560(4) 0.106(3) Uani 1 1 d .
H64A H 0.1051 0.2303 -0.3500 0.160 Uiso 1 1 calc R
H64B H 0.1596 0.2059 -0.3887 0.160 Uiso 1 1 calc R
H64C H 0.2262 0.2376 -0.3607 0.160 Uiso 1 1 calc R
C65 C 0.1869(9) 0.2412(2) -0.2321(4) 0.105(3) Uani 1 1 d .
H65A H 0.2406 0.2587 -0.2362 0.157 Uiso 1 1 calc R
H65B H 0.1804 0.2392 -0.1938 0.157 Uiso 1 1 calc R
H65C H 0.1160 0.2475 -0.2532 0.157 Uiso 1 1 calc R
C66 C 0.3194(9) 0.1824(3) -0.1573(3) 0.109(3) Uani 1 1 d .
H66A H 0.3479 0.1602 -0.1447 0.163 Uiso 1 1 calc R
H66B H 0.2560 0.1878 -0.1405 0.163 Uiso 1 1 calc R
H66C H 0.3761 0.1995 -0.1473 0.163 Uiso 1 1 calc R
C67 C 0.3951(7) 0.1275(2) -0.2333(4) 0.095(3) Uani 1 1 d .
H67A H 0.4645 0.1363 -0.2138 0.143 Uiso 1 1 calc R
H67B H 0.4084 0.1140 -0.2643 0.143 Uiso 1 1 calc R
H67C H 0.3606 0.1134 -0.2089 0.143 Uiso 1 1 calc R
C68 C 0.3069(7) 0.1495(3) -0.3602(3) 0.098(3) Uani 1 1 d .
H68A H 0.3812 0.1404 -0.3528 0.148 Uiso 1 1 calc R
H68B H 0.3013 0.1660 -0.3897 0.148 Uiso 1 1 calc R
H68C H 0.2549 0.1311 -0.3707 0.148 Uiso 1 1 calc R
C69 C 0.3539(4) 0.07030(13) -0.0799(2) 0.0379(11) Uani 1 1 d .
C70 C 0.3381(4) 0.10002(14) -0.0491(2) 0.0403(12) Uani 1 1 d .
C71 C 0.4354(5) 0.12012(13) -0.0446(2) 0.0429(12) Uani 1 1 d .
C72 C 0.5111(5) 0.10308(13) -0.0729(2) 0.0424(12) Uani 1 1 d .
C73 C 0.4605(4) 0.07233(13) -0.0949(2) 0.0381(11) Uani 1 1 d .
C74 C 0.2669(5) 0.04359(15) -0.0988(3) 0.0545(15) Uani 1 1 d .
H74A H 0.2188 0.0516 -0.1314 0.082 Uiso 1 1 calc R
H74B H 0.2239 0.0395 -0.0701 0.082 Uiso 1 1 calc R
H74C H 0.3023 0.0226 -0.1069 0.082 Uiso 1 1 calc R
C75 C 0.2323(5) 0.11004(19) -0.0309(3) 0.0634(18) Uani 1 1 d .
H75A H 0.1791 0.1171 -0.0624 0.095 Uiso 1 1 calc R
H75B H 0.2461 0.1287 -0.0050 0.095 Uiso 1 1 calc R
H75C H 0.2033 0.0907 -0.0135 0.095 Uiso 1 1 calc R
C76 C 0.4515(6) 0.15507(14) -0.0176(3) 0.0653(19) Uani 1 1 d .
H76A H 0.4440 0.1532 0.0205 0.098 Uiso 1 1 calc R
H76B H 0.3962 0.1707 -0.0361 0.098 Uiso 1 1 calc R
H76C H 0.5243 0.1636 -0.0202 0.098 Uiso 1 1 calc R
C77 C 0.6218(6) 0.1163(2) -0.0828(3) 0.0703(19) Uani 1 1 d .
H77A H 0.6753 0.0980 -0.0775 0.105 Uiso 1 1 calc R
H77B H 0.6462 0.1346 -0.0573 0.105 Uiso 1 1 calc R
H77C H 0.6145 0.1248 -0.1200 0.105 Uiso 1 1 calc R
C78 C 0.5060(5) 0.04815(16) -0.1333(2) 0.0534(15) Uani 1 1 d .
H78A H 0.4858 0.0250 -0.1259 0.080 Uiso 1 1 calc R
H78B H 0.5857 0.0501 -0.1276 0.080 Uiso 1 1 calc R
H78C H 0.4757 0.0540 -0.1709 0.080 Uiso 1 1 calc R
C79 C 0.6544(4) 0.00464(12) -0.02401(18) 0.0284(9) Uani 1 1 d .
C80 C 0.7605(4) 0.00348(13) -0.0454(2) 0.0386(11) Uani 1 1 d .
C81 C 0.8289(5) 0.03165(16) -0.0427(3) 0.0583(16) Uani 1 1 d .
H81 H 0.8088 0.0521 -0.0272 0.070 Uiso 1 1 calc R
C82 C 0.9280(6) 0.02977(19) -0.0630(4) 0.078(2) Uani 1 1 d .
H82 H 0.9745 0.0489 -0.0609 0.094 Uiso 1 1 calc R
C83 C 0.9575(6) 0.0002(2) -0.0860(4) 0.083(2) Uani 1 1 d .
H83 H 1.0242 -0.0010 -0.0994 0.100 Uiso 1 1 calc R
C84 C 0.8911(7) -0.0273(2) -0.0894(4) 0.101(3) Uani 1 1 d .
H84 H 0.9117 -0.0474 -0.1057 0.121 Uiso 1 1 calc R
C85 C 0.7921(6) -0.02652(17) -0.0691(3) 0.072(2) Uani 1 1 d .
H85 H 0.7470 -0.0460 -0.0713 0.086 Uiso 1 1 calc R
C86 C 0.4291(4) 0.11129(13) 0.1099(2) 0.0383(11) Uani 1 1 d .
C87 C 0.3364(4) 0.13102(14) 0.1290(2) 0.0427(12) Uani 1 1 d .
C88 C 0.3611(5) 0.15964(16) 0.1623(3) 0.0577(16) Uani 1 1 d .
H88 H 0.4347 0.1664 0.1734 0.069 Uiso 1 1 calc R
C89 C 0.2755(7) 0.17824(19) 0.1791(3) 0.072(2) Uani 1 1 d .
H89 H 0.2922 0.1975 0.2015 0.086 Uiso 1 1 calc R
C90 C 0.1686(6) 0.16861(19) 0.1633(3) 0.071(2) Uani 1 1 d .
H90 H 0.1119 0.1814 0.1745 0.085 Uiso 1 1 calc R
C91 C 0.1436(5) 0.14039(19) 0.1312(3) 0.0644(18) Uani 1 1 d .
H91 H 0.0696 0.1337 0.1209 0.077 Uiso 1 1 calc R
C92 C 0.2268(5) 0.12137(16) 0.1138(3) 0.0543(15) Uani 1 1 d .
H92 H 0.2087 0.1020 0.0917 0.065 Uiso 1 1 calc R
C93 C 0.6651(5) 0.08017(18) 0.2312(2) 0.0526(15) Uani 1 1 d .
C94 C 0.7014(5) 0.11467(17) 0.2356(2) 0.0558(16) Uani 1 1 d .
C95 C 0.8150(5) 0.11510(19) 0.2284(2) 0.0598(17) Uani 1 1 d .
C96 C 0.8464(5) 0.08107(19) 0.2207(2) 0.0573(16) Uani 1 1 d .
C97 C 0.7545(5) 0.05966(17) 0.2219(2) 0.0541(15) Uani 1 1 d .
C98 C 0.5531(6) 0.0677(3) 0.2407(3) 0.086(3) Uani 1 1 d .
H98A H 0.5342 0.0468 0.2202 0.129 Uiso 1 1 calc R
H98B H 0.4979 0.0849 0.2286 0.129 Uiso 1 1 calc R
H98C H 0.5558 0.0633 0.2794 0.129 Uiso 1 1 calc R
C99 C 0.6382(8) 0.1454(2) 0.2503(3) 0.093(3) Uani 1 1 d .
H99A H 0.6537 0.1648 0.2287 0.139 Uiso 1 1 calc R
H99B H 0.6606 0.1505 0.2889 0.139 Uiso 1 1 calc R
H99C H 0.5598 0.1405 0.2429 0.139 Uiso 1 1 calc R
C100 C 0.8897(8) 0.1464(2) 0.2349(4) 0.109(4) Uani 1 1 d .
H10D H 0.9127 0.1513 0.2735 0.163 Uiso 1 1 calc R
H10E H 0.8498 0.1658 0.2170 0.163 Uiso 1 1 calc R
H10F H 0.9541 0.1420 0.2183 0.163 Uiso 1 1 calc R
C101 C 0.9643(6) 0.0688(3) 0.2197(3) 0.099(3) Uani 1 1 d .
H10G H 0.9983 0.0617 0.2562 0.149 Uiso 1 1 calc R
H10H H 1.0067 0.0872 0.2076 0.149 Uiso 1 1 calc R
H10I H 0.9624 0.0497 0.1947 0.149 Uiso 1 1 calc R
C102 C 0.7603(8) 0.02132(19) 0.2206(3) 0.087(3) Uani 1 1 d .
H10J H 0.7990 0.0142 0.1915 0.130 Uiso 1 1 calc R
H10K H 0.6863 0.0120 0.2140 0.130 Uiso 1 1 calc R
H10L H 0.7995 0.0130 0.2554 0.130 Uiso 1 1 calc R
C103 C -0.0655(5) 0.1328(2) -0.0849(3) 0.104(3) Uani 1 1 d G
H103 H -0.0391 0.1153 -0.1052 0.124 Uiso 1 1 calc R
C104 C -0.1000(6) 0.1639(3) -0.1102(2) 0.120(4) Uani 1 1 d G
H104 H -0.0968 0.1672 -0.1474 0.144 Uiso 1 1 calc R
C105 C -0.1393(5) 0.18995(17) -0.0799(4) 0.129(5) Uani 1 1 d G
H105 H -0.1624 0.2108 -0.0968 0.155 Uiso 1 1 calc R
C106 C -0.1441(5) 0.18492(17) -0.0243(4) 0.121(4) Uani 1 1 d G
H106 H -0.1705 0.2024 -0.0040 0.145 Uiso 1 1 calc R
C107 C -0.1096(5) 0.1538(2) 0.0010(2) 0.095(3) Uani 1 1 d G
H107 H -0.1128 0.1505 0.0382 0.113 Uiso 1 1 calc R
C108 C -0.0703(5) 0.12775(14) -0.0293(3) 0.089(3) Uani 1 1 d G
H108 H -0.0472 0.1069 -0.0124 0.107 Uiso 1 1 calc R

loop_
_atom_site_aniso_label
_atom_site_aniso_U_11
_atom_site_aniso_U_22
_atom_site_aniso_U_33
_atom_site_aniso_U_23
_atom_site_aniso_U_13
_atom_site_aniso_U_12
Zr1 0.0381(3) 0.0523(3) 0.0452(3) -0.0100(2) 0.0052(2) 0.0001(2)
Zr2 0.0407(3) 0.0317(2) 0.0296(3) -0.00021(18) 0.00124(19) 0.00633(19)
Zr3 0.0476(3) 0.0423(3) 0.0415(3) 0.0110(2) 0.0085(2) 0.0109(2)
Zr4 0.0477(3) 0.0653(4) 0.0420(3) 0.0124(3) 0.0088(2) 0.0083(3)
Zr5 0.0281(2) 0.0280(2) 0.0293(2) -0.00336(17) 0.00459(17) 0.00435(17)
Zr6 0.0338(2) 0.0401(3) 0.0281(2) -0.00081(19) 0.00414(18) 0.0064(2)
Cl1 0.0759(12) 0.1132(16) 0.0446(10) 0.0032(9) -0.0049(8) -0.0012(11)
Cl2 0.0527(9) 0.0690(11) 0.1038(15) -0.0370(10) 0.0215(9) -0.0002(8)
Cl3 0.0587(8) 0.0481(8) 0.0478(8) 0.0051(6) 0.0075(6) -0.0013(6)
Cl4 0.0578(9) 0.0604(9) 0.0459(8) 0.0145(7) 0.0035(7) 0.0018(7)
Cl5 0.0717(12) 0.0827(13) 0.0983(15) -0.0073(11) 0.0323(11) 0.0129(10)
Cl6 0.0865(13) 0.1107(16) 0.0491(10) 0.0302(10) 0.0070(9) 0.0174(11)
Cl7 0.0505(7) 0.0382(7) 0.0383(7) 0.0017(5) 0.0031(5) 0.0055(5)
Cl8 0.0855(12) 0.0447(8) 0.0569(10) 0.0027(7) 0.0043(8) -0.0072(8)
Cl9 0.0449(8) 0.0900(12) 0.0491(9) -0.0040(8) 0.0131(6) 0.0224(8)
O1 0.0368(19) 0.045(2) 0.052(2) -0.0069(17) -0.0075(16) -0.0007(16)
O2 0.046(2) 0.056(2) 0.055(3) -0.010(2) 0.0025(18) 0.0111(18)
O3 0.048(2) 0.048(2) 0.047(2) -0.0068(17) 0.0004(18) 0.0137(17)
O4 0.049(2) 0.039(2) 0.051(2) 0.0038(17) 0.0114(18) 0.0160(17)
O5 0.058(2) 0.048(2) 0.043(2) 0.0022(17) 0.0118(18) 0.0067(18)
O6 0.059(2) 0.046(2) 0.032(2) 0.0006(16) 0.0046(17) 0.0090(18)
O7 0.065(3) 0.053(2) 0.047(2) 0.0103(18) 0.013(2) 0.022(2)
O8 0.052(2) 0.061(3) 0.067(3) 0.013(2) -0.007(2) 0.010(2)
O9 0.039(2) 0.065(3) 0.067(3) 0.012(2) 0.0097(19) 0.0110(19)
O10 0.051(2) 0.068(3) 0.064(3) 0.008(2) 0.008(2) 0.012(2)
O11 0.0340(17) 0.0370(19) 0.042(2) -0.0010(15) 0.0133(15) 0.0012(14)
O12 0.0329(17) 0.0355(18) 0.043(2) -0.0035(15) 0.0121(15) 0.0065(14)
O13 0.0362(18) 0.0377(18) 0.0353(19) -0.0102(14) 0.0073(14) 0.0091(14)
O14 0.040(2) 0.050(2) 0.037(2) -0.0099(16) 0.0036(16) 0.0112(16)
O15 0.0416(19) 0.0419(19) 0.0319(19) -0.0092(15) -0.0045(15) 0.0069(15)
C1 0.038(4) 0.093(6) 0.110(7) -0.018(5) -0.003(4) -0.007(4)
C2 0.067(5) 0.106(7) 0.096(7) -0.025(6) -0.003(5) -0.030(5)
C3 0.058(5) 0.080(6) 0.127(8) -0.029(5) 0.031(5) -0.028(4)
C4 0.057(4) 0.103(7) 0.105(7) 0.041(5) -0.008(4) -0.042(5)
C5 0.063(5) 0.101(6) 0.087(6) -0.027(5) 0.032(4) -0.030(4)
C6 0.046(5) 0.139(10) 0.289(18) 0.008(11) -0.045(8) 0.006(6)
C7 0.165(12) 0.265(18) 0.097(9) -0.064(10) 0.000(8) -0.125(12)
C8 0.116(9) 0.090(8) 0.41(3) -0.104(12) 0.117(13) -0.038(7)
C9 0.173(13) 0.241(17) 0.269(19) 0.184(16) -0.099(13) -0.143(13)
C10 0.142(10) 0.225(15) 0.204(14) -0.124(12) 0.130(10) -0.104(10)
C11 0.050(3) 0.046(3) 0.045(3) 0.006(3) 0.014(3) 0.013(3)
C12 0.041(3) 0.048(3) 0.056(4) 0.004(3) 0.015(3) 0.010(2)
C13 0.053(4) 0.076(5) 0.066(4) 0.002(3) 0.004(3) 0.021(3)
C14 0.062(4) 0.082(5) 0.103(7) 0.013(5) 0.006(4) 0.030(4)
C15 0.059(4) 0.064(5) 0.133(8) 0.019(5) 0.035(5) 0.028(4)
C16 0.084(5) 0.060(4) 0.086(5) -0.010(4) 0.037(4) 0.013(4)
C17 0.063(4) 0.057(4) 0.065(4) 0.004(3) 0.022(3) 0.016(3)
C18 0.058(4) 0.036(3) 0.052(4) 0.012(2) -0.002(3) 0.002(2)
C19 0.060(4) 0.031(3) 0.056(4) 0.002(2) 0.003(3) 0.002(2)
C20 0.053(3) 0.035(3) 0.051(3) 0.000(2) -0.003(3) -0.004(2)
C21 0.047(3) 0.040(3) 0.058(4) 0.006(3) 0.007(3) -0.003(2)
C22 0.064(4) 0.044(3) 0.049(3) 0.008(3) 0.014(3) -0.005(3)
C23 0.081(5) 0.065(4) 0.068(5) 0.025(4) -0.011(4) 0.011(4)
C24 0.084(5) 0.038(3) 0.086(5) -0.013(3) 0.006(4) 0.007(3)
C25 0.076(5) 0.062(4) 0.061(4) -0.004(3) -0.020(3) -0.011(4)
C26 0.053(4) 0.069(4) 0.086(5) 0.012(4) 0.017(4) 0.002(3)
C27 0.107(6) 0.074(5) 0.058(4) 0.005(4) 0.032(4) -0.009(4)
C28 0.036(3) 0.031(2) 0.039(3) 0.000(2) 0.006(2) -0.002(2)
C29 0.042(3) 0.035(3) 0.043(3) -0.004(2) 0.011(2) -0.001(2)
C30 0.056(4) 0.053(4) 0.051(4) 0.001(3) 0.010(3) 0.011(3)
C31 0.093(5) 0.076(5) 0.045(4) -0.009(3) 0.023(4) 0.004(4)
C32 0.094(6) 0.069(5) 0.076(5) -0.013(4) 0.043(4) 0.012(4)
C33 0.080(5) 0.070(5) 0.091(6) -0.007(4) 0.027(4) 0.031(4)
C34 0.068(4) 0.050(3) 0.057(4) -0.005(3) 0.011(3) 0.017(3)
C35 0.049(3) 0.041(3) 0.034(3) -0.003(2) 0.006(2) 0.003(2)
C36 0.052(3) 0.063(4) 0.040(3) -0.010(3) 0.008(3) 0.013(3)
C37 0.086(5) 0.121(7) 0.042(4) -0.004(4) 0.009(4) 0.044(5)
C38 0.119(8) 0.184(11) 0.047(5) -0.031(6) 0.020(5) 0.036(8)
C39 0.094(7) 0.171(10) 0.074(6) -0.045(6) 0.026(5) 0.034(7)
C40 0.081(6) 0.122(8) 0.096(7) -0.030(6) 0.012(5) 0.045(5)
C41 0.065(4) 0.080(5) 0.052(4) -0.010(3) 0.004(3) 0.027(4)
C42 0.044(3) 0.064(4) 0.091(5) 0.024(4) 0.025(3) 0.005(3)
C43 0.053(4) 0.040(3) 0.090(5) 0.009(3) 0.017(3) 0.000(3)
C44 0.052(4) 0.039(3) 0.113(6) 0.021(4) 0.027(4) 0.008(3)
C45 0.068(5) 0.070(5) 0.096(6) 0.051(4) 0.019(4) 0.010(4)
C46 0.080(5) 0.094(6) 0.064(5) 0.029(4) 0.032(4) -0.002(4)
C47 0.055(4) 0.103(7) 0.133(8) 0.028(6) 0.038(5) 0.019(4)
C48 0.082(5) 0.061(5) 0.109(7) 0.003(4) 0.007(5) -0.013(4)
C49 0.091(6) 0.045(4) 0.215(12) -0.004(6) 0.063(7) 0.008(4)
C50 0.096(7) 0.107(7) 0.147(9) 0.081(7) -0.013(6) 0.004(6)
C51 0.156(10) 0.176(11) 0.076(7) 0.021(7) 0.065(7) -0.002(9)
C52 0.051(4) 0.058(4) 0.061(4) 0.016(3) 0.018(3) 0.012(3)
C53 0.052(4) 0.054(4) 0.085(5) 0.025(3) 0.027(3) 0.017(3)
C54 0.061(5) 0.068(5) 0.132(8) 0.016(5) 0.013(5) 0.015(4)
C55 0.069(6) 0.070(6) 0.205(13) 0.027(7) 0.022(7) 0.029(5)
C56 0.089(7) 0.064(6) 0.208(13) 0.025(7) 0.062(8) 0.032(5)
C57 0.103(7) 0.076(6) 0.134(9) 0.008(5) 0.052(6) 0.029(5)
C58 0.083(5) 0.075(5) 0.089(6) 0.006(4) 0.028(4) 0.024(4)
C59 0.059(4) 0.090(5) 0.056(4) 0.018(4) 0.008(3) -0.017(4)
C60 0.069(5) 0.078(5) 0.069(5) 0.000(4) 0.013(4) -0.007(4)
C61 0.066(4) 0.090(5) 0.053(4) -0.003(4) 0.001(3) -0.003(4)
C62 0.047(4) 0.097(6) 0.060(4) -0.003(4) 0.003(3) 0.004(4)
C63 0.057(4) 0.101(6) 0.058(4) -0.004(4) 0.016(3) -0.017(4)
C64 0.101(7) 0.117(8) 0.091(7) 0.047(6) -0.011(5) -0.039(6)
C65 0.120(8) 0.073(6) 0.126(8) -0.008(5) 0.037(6) -0.001(5)
C66 0.125(8) 0.137(9) 0.055(5) -0.011(5) -0.010(5) -0.004(7)
C67 0.061(5) 0.123(8) 0.095(6) -0.006(5) -0.004(4) 0.031(5)
C68 0.075(5) 0.158(9) 0.069(5) -0.024(5) 0.033(4) -0.032(6)
C69 0.041(3) 0.037(3) 0.031(3) -0.001(2) -0.006(2) 0.003(2)
C70 0.041(3) 0.045(3) 0.032(3) 0.002(2) -0.002(2) 0.014(2)
C71 0.054(3) 0.033(3) 0.038(3) 0.001(2) -0.004(2) 0.006(2)
C72 0.049(3) 0.040(3) 0.036(3) 0.008(2) 0.003(2) -0.001(2)
C73 0.047(3) 0.034(3) 0.032(3) 0.001(2) 0.005(2) 0.004(2)
C74 0.052(3) 0.047(3) 0.057(4) -0.003(3) -0.012(3) -0.009(3)
C75 0.053(4) 0.088(5) 0.047(4) -0.001(3) 0.002(3) 0.037(3)
C76 0.096(5) 0.033(3) 0.058(4) -0.006(3) -0.013(4) 0.003(3)
C77 0.064(4) 0.086(5) 0.060(4) 0.013(4) 0.010(3) -0.023(4)
C78 0.065(4) 0.063(4) 0.037(3) -0.004(3) 0.019(3) 0.011(3)
C79 0.028(2) 0.034(2) 0.022(2) -0.0033(18) 0.0019(17) 0.0023(18)
C80 0.031(2) 0.041(3) 0.046(3) -0.003(2) 0.012(2) 0.006(2)
C81 0.048(3) 0.048(3) 0.086(5) -0.014(3) 0.031(3) -0.005(3)
C82 0.055(4) 0.065(4) 0.125(7) -0.014(4) 0.046(4) -0.015(3)
C83 0.054(4) 0.078(5) 0.133(7) -0.012(5) 0.057(5) 0.003(4)
C84 0.085(6) 0.063(5) 0.178(10) -0.039(5) 0.086(6) -0.002(4)
C85 0.060(4) 0.044(3) 0.123(7) -0.022(4) 0.049(4) -0.004(3)
C86 0.039(3) 0.046(3) 0.031(3) -0.001(2) 0.007(2) 0.010(2)
C87 0.041(3) 0.049(3) 0.039(3) -0.004(2) 0.010(2) 0.016(2)
C88 0.056(4) 0.061(4) 0.054(4) -0.015(3) 0.005(3) 0.020(3)
C89 0.082(5) 0.072(5) 0.061(4) -0.023(3) 0.012(4) 0.033(4)
C90 0.075(5) 0.077(5) 0.067(5) -0.002(4) 0.031(4) 0.041(4)
C91 0.048(3) 0.078(5) 0.074(5) -0.002(4) 0.026(3) 0.016(3)
C92 0.050(3) 0.057(4) 0.059(4) -0.012(3) 0.017(3) 0.011(3)
C93 0.052(3) 0.079(4) 0.027(3) 0.001(3) 0.006(2) -0.003(3)
C94 0.067(4) 0.069(4) 0.028(3) -0.008(3) 0.000(3) 0.019(3)
C95 0.056(4) 0.080(5) 0.037(3) 0.004(3) -0.011(3) -0.011(3)
C96 0.051(4) 0.081(5) 0.036(3) 0.005(3) -0.002(3) 0.014(3)
C97 0.067(4) 0.067(4) 0.026(3) 0.008(3) 0.001(3) 0.013(3)
C98 0.062(4) 0.147(8) 0.053(4) 0.010(5) 0.023(3) -0.014(5)
C99 0.109(7) 0.114(7) 0.050(4) -0.031(4) 0.001(4) 0.041(5)
C100 0.120(8) 0.109(7) 0.077(6) 0.004(5) -0.040(5) -0.055(6)
C101 0.045(4) 0.180(10) 0.068(5) 0.021(6) -0.002(3) 0.042(5)
C102 0.126(7) 0.068(5) 0.058(5) 0.018(4) -0.006(4) 0.025(5)
C103 0.077(6) 0.132(9) 0.106(8) -0.028(7) 0.029(6) 0.008(6)
C104 0.088(7) 0.198(13) 0.075(6) 0.028(8) 0.017(5) -0.043(8)
C105 0.098(8) 0.081(7) 0.192(14) 0.042(8) -0.024(9) -0.011(6)
C106 0.074(6) 0.098(8) 0.182(12) -0.065(8) -0.003(7) 0.022(5)
C107 0.056(5) 0.151(9) 0.081(6) -0.016(6) 0.022(4) -0.017(5)
C108 0.065(5) 0.081(6) 0.121(8) 0.002(5) 0.015(5) -0.007(4)

loop_
_atom_type_symbol
_atom_type_description
_atom_type_scat_dispersion_real
_atom_type_scat_dispersion_imag
_atom_type_scat_source
C C 0.0033 0.0016 'International Tables Vol C Tables 4.2.6.8 and 6.1.1.4'
H H 0.0000 0.0000 'International Tables Vol C Tables 4.2.6.8 and 6.1.1.4'
O O 0.0106 0.0060 'International Tables Vol C Tables 4.2.6.8 and 6.1.1.4'
Cl Cl 0.1484 0.1585 'International Tables Vol C Tables 4.2.6.8 and 6.1.1.4'
Zr Zr -2.9673 0.5597 'International Tables Vol C Tables 4.2.6.8 and 6.1.1.4'

loop_
_geom_angle_atom_site_label_1
_geom_angle_atom_site_label_2
_geom_angle_atom_site_label_3
_geom_angle
_geom_angle_site_symmetry_1
_geom_angle_site_symmetry_3
O2 Zr1 O1 77.00(14) . .
O2 Zr1 Cl2 155.92(12) . .
O1 Zr1 Cl2 79.38(10) . .
O2 Zr1 Cl1 83.67(12) . .
O1 Zr1 Cl1 75.94(11) . .
Cl2 Zr1 Cl1 95.12(8) . .
O2 Zr1 C1 79.4(2) . .
O1 Zr1 C1 151.1(2) . .
Cl2 Zr1 C1 124.5(2) . .
Cl1 Zr1 C1 85.1(2) . .
O2 Zr1 C5 75.4(2) . .
O1 Zr1 C5 148.6(2) . .
Cl2 Zr1 C5 125.7(2) . .
Cl1 Zr1 C5 115.2(2) . .
C1 Zr1 C5 31.5(3) . .
O2 Zr1 C2 109.9(3) . .
O1 Zr1 C2 154.5(3) . .
Cl2 Zr1 C2 93.5(3) . .
Cl1 Zr1 C2 80.4(3) . .
C1 Zr1 C2 31.6(3) . .
C5 Zr1 C2 52.9(3) . .
O2 Zr1 C4 106.0(3) . .
O1 Zr1 C4 151.4(2) . .
Cl2 Zr1 C4 92.6(3) . .
Cl1 Zr1 C4 132.5(2) . .
C1 Zr1 C4 53.0(3) . .
C5 Zr1 C4 33.8(3) . .
C2 Zr1 C4 52.3(3) . .
O2 Zr1 C3 127.8(2) . .
O1 Zr1 C3 155.1(2) . .
Cl2 Zr1 C3 75.70(19) . .
Cl1 Zr1 C3 106.0(3) . .
C1 Zr1 C3 51.7(3) . .
C5 Zr1 C3 53.8(3) . .
C2 Zr1 C3 30.2(3) . .
C4 Zr1 C3 32.3(3) . .
O2 Zr1 Cl3 80.02(11) . .
O1 Zr1 Cl3 72.25(11) . .
Cl2 Zr1 Cl3 88.43(6) . .
Cl1 Zr1 Cl3 146.74(6) . .
C1 Zr1 Cl3 119.7(2) . .
C5 Zr1 Cl3 88.4(2) . .
C2 Zr1 Cl3 132.5(2) . .
C4 Zr1 Cl3 80.2(2) . .
C3 Zr1 Cl3 106.9(3) . .
O1 Zr2 O6 152.13(15) . .
O1 Zr2 O4 89.06(15) . .
O6 Zr2 O4 87.59(14) . .
O1 Zr2 O3 85.13(14) . .
O6 Zr2 O3 87.14(14) . .
O4 Zr2 O3 156.80(15) . .
O1 Zr2 C18 82.19(17) . .
O6 Zr2 C18 122.56(18) . .
O4 Zr2 C18 121.93(18) . .
O3 Zr2 C18 79.53(18) . .
O1 Zr2 C19 113.88(17) . .
O6 Zr2 C19 89.85(17) . .
O4 Zr2 C19 127.11(18) . .
O3 Zr2 C19 75.46(18) . .
C18 Zr2 C19 32.71(19) . .
O1 Zr2 C22 77.97(18) . .
O6 Zr2 C22 129.61(18) . .
O4 Zr2 C22 89.40(18) . .
O3 Zr2 C22 111.20(18) . .
C18 Zr2 C22 32.6(2) . .
C19 Zr2 C22 53.9(2) . .
O1 Zr2 C20 130.88(17) . .
O6 Zr2 C20 76.98(17) . .
O4 Zr2 C20 96.75(17) . .
O3 Zr2 C20 104.03(17) . .
C18 Zr2 C20 53.57(18) . .
C19 Zr2 C20 32.08(18) . .
C22 Zr2 C20 53.5(2) . .
O1 Zr2 C21 106.61(18) . .
O6 Zr2 C21 99.17(18) . .
O4 Zr2 C21 74.80(17) . .
O3 Zr2 C21 128.37(17) . .
C18 Zr2 C21 53.90(19) . .
C19 Zr2 C21 53.55(19) . .
C22 Zr2 C21 32.59(19) . .
C20 Zr2 C21 32.07(19) . .
O1 Zr2 Cl3 72.69(11) . .
O6 Zr2 Cl3 79.46(11) . .
O4 Zr2 Cl3 80.83(11) . .
O3 Zr2 Cl3 75.99(11) . .
C18 Zr2 Cl3 146.06(14) . .
C19 Zr2 Cl3 149.93(15) . .
C22 Zr2 Cl3 149.13(15) . .
C20 Zr2 Cl3 156.41(14) . .
C21 Zr2 Cl3 155.63(13) . .
O8 Zr3 O5 151.60(17) . .
O8 Zr3 O7 89.25(16) . .
O5 Zr3 O7 89.34(15) . .
O8 Zr3 O9 84.44(17) . .
O5 Zr3 O9 85.87(16) . .
O7 Zr3 O9 156.98(17) . .
O8 Zr3 C44 112.6(2) . .
O5 Zr3 C44 90.4(2) . .
O7 Zr3 C44 127.81(19) . .
O9 Zr3 C44 74.80(18) . .
O8 Zr3 C45 81.9(3) . .
O5 Zr3 C45 122.7(3) . .
O7 Zr3 C45 120.2(2) . .
O9 Zr3 C45 80.8(2) . .
C44 Zr3 C45 32.4(3) . .
O8 Zr3 C46 80.4(2) . .
O5 Zr3 C46 127.8(2) . .
O7 Zr3 C46 87.8(2) . .
O9 Zr3 C46 112.8(2) . .
C44 Zr3 C46 53.2(3) . .
C45 Zr3 C46 32.4(2) . .
O8 Zr3 C42 109.1(2) . .
O5 Zr3 C42 97.8(2) . .
O7 Zr3 C42 74.9(2) . .
O9 Zr3 C42 128.11(19) . .
C44 Zr3 C42 53.5(2) . .
C45 Zr3 C42 53.7(2) . .
C46 Zr3 C42 31.9(2) . .
O8 Zr3 C43 132.1(2) . .
O5 Zr3 C43 76.1(2) . .
O7 Zr3 C43 98.42(19) . .
O9 Zr3 C43 102.23(19) . .
C44 Zr3 C43 32.1(2) . .
C45 Zr3 C43 53.5(3) . .
C46 Zr3 C43 53.0(3) . .
C42 Zr3 C43 32.4(2) . .
O8 Zr3 Cl4 72.99(13) . .
O5 Zr3 Cl4 78.76(11) . .
O7 Zr3 Cl4 81.23(13) . .
O9 Zr3 Cl4 75.76(12) . .
C44 Zr3 Cl4 149.23(16) . .
C45 Zr3 Cl4 146.93(18) . .
C46 Zr3 Cl4 151.3(2) . .
C42 Zr3 Cl4 155.89(16) . .
C43 Zr3 Cl4 154.83(17) . .
O10 Zr4 O8 77.55(16) . .
O10 Zr4 Cl5 156.06(13) . .
O8 Zr4 Cl5 79.21(13) . .
O10 Zr4 Cl6 84.51(13) . .
O8 Zr4 Cl6 76.53(12) . .
Cl5 Zr4 Cl6 95.64(8) . .
O10 Zr4 C62 78.3(2) . .
O8 Zr4 C62 150.7(2) . .
Cl5 Zr4 C62 125.58(19) . .
Cl6 Zr4 C62 84.78(18) . .
O10 Zr4 C63 75.8(2) . .
O8 Zr4 C63 148.6(2) . .
Cl5 Zr4 C63 124.2(2) . .
Cl6 Zr4 C63 116.68(19) . .
C62 Zr4 C63 32.7(2) . .
O10 Zr4 C59 105.8(2) . .
O8 Zr4 C59 150.77(19) . .
Cl5 Zr4 C59 91.8(2) . .
Cl6 Zr4 C59 132.39(17) . .
C62 Zr4 C59 53.9(2) . .
C63 Zr4 C59 32.8(2) . .
O10 Zr4 C61 109.1(2) . .
O8 Zr4 C61 154.5(2) . .
Cl5 Zr4 C61 94.44(19) . .
Cl6 Zr4 C61 79.65(18) . .
C62 Zr4 C61 31.9(2) . .
C63 Zr4 C61 53.3(2) . .
C59 Zr4 C61 52.9(2) . .
O10 Zr4 C60 127.9(2) . .
O8 Zr4 C60 154.3(2) . .
Cl5 Zr4 C60 75.07(18) . .
Cl6 Zr4 C60 106.82(18) . .
C62 Zr4 C60 53.4(3) . .
C63 Zr4 C60 53.3(3) . .
C59 Zr4 C60 31.5(2) . .
C61 Zr4 C60 32.2(2) . .
O10 Zr4 Cl4 78.82(12) . .
O8 Zr4 Cl4 72.41(12) . .
Cl5 Zr4 Cl4 88.78(7) . .
Cl6 Zr4 Cl4 147.19(7) . .
C62 Zr4 Cl4 118.59(17) . .
C63 Zr4 Cl4 86.40(17) . .
C59 Zr4 Cl4 79.72(16) . .
C61 Zr4 Cl4 132.52(17) . .
C60 Zr4 Cl4 105.73(18) . .
O15 Zr5 O11 150.92(14) . 3_655
O15 Zr5 O12 88.87(13) . .
O11 Zr5 O12 88.66(12) 3_655 .
O15 Zr5 O13 83.79(13) . .
O11 Zr5 O13 87.23(13) 3_655 .
O12 Zr5 O13 156.83(13) . .
O15 Zr5 C71 81.13(16) . .
O11 Zr5 C71 124.87(16) 3_655 .
O12 Zr5 C71 118.71(16) . .
O13 Zr5 C71 81.88(16) . .
O15 Zr5 C72 80.46(16) . .
O11 Zr5 C72 128.23(16) 3_655 .
O12 Zr5 C72 86.12(16) . .
O13 Zr5 C72 114.09(16) . .
C71 Zr5 C72 32.61(18) . .
O15 Zr5 C70 111.45(16) . .
O11 Zr5 C70 92.63(16) 3_655 .
O12 Zr5 C70 128.06(15) . .
O13 Zr5 C70 74.93(15) . .
C71 Zr5 C70 32.39(18) . .
C72 Zr5 C70 53.67(18) . .
O15 Zr5 C73 110.16(15) . .
O11 Zr5 C73 97.12(15) 3_655 .
O12 Zr5 C73 75.02(15) . .
O13 Zr5 C73 128.12(14) . .
C71 Zr5 C73 53.52(16) . .
C72 Zr5 C73 32.21(16) . .
C70 Zr5 C73 53.29(16) . .
O15 Zr5 C69 132.02(15) . .
O11 Zr5 C69 76.91(15) 3_655 .
O12 Zr5 C69 99.24(15) . .
O13 Zr5 C69 101.99(15) . .
C71 Zr5 C69 53.45(16) . .
C72 Zr5 C69 53.41(17) . .
C70 Zr5 C69 32.12(16) . .
C73 Zr5 C69 32.09(17) . .
O15 Zr5 Cl7 72.04(10) . .
O11 Zr5 Cl7 78.99(10) 3_655 .
O12 Zr5 Cl7 80.14(10) . .
O13 Zr5 Cl7 76.70(9) . .
C71 Zr5 Cl7 147.10(12) . .
C72 Zr5 Cl7 149.34(13) . .
C70 Zr5 Cl7 150.75(12) . .
C73 Zr5 Cl7 154.96(12) . .
C69 Zr5 Cl7 155.90(12) . .
O14 Zr6 O15 76.83(13) . .
O14 Zr6 Cl8 85.06(11) . .
O15 Zr6 Cl8 79.35(10) . .
O14 Zr6 Cl9 156.01(10) . .
O15 Zr6 Cl9 79.28(10) . .
Cl8 Zr6 Cl9 92.77(6) . .
O14 Zr6 C93 77.65(17) . .
O15 Zr6 C93 146.41(17) . .
Cl8 Zr6 C93 119.66(16) . .
Cl9 Zr6 C93 123.21(15) . .
O14 Zr6 C94 76.80(17) . .
O15 Zr6 C94 151.37(16) . .
Cl8 Zr6 C94 87.48(17) . .
Cl9 Zr6 C94 127.05(15) . .
C93 Zr6 C94 32.4(2) . .
O14 Zr6 C97 108.08(18) . .
O15 Zr6 C97 148.47(17) . .
Cl8 Zr6 C97 131.51(16) . .
Cl9 Zr6 C97 91.23(15) . .
C93 Zr6 C97 32.1(2) . .
C94 Zr6 C97 53.2(2) . .
O14 Zr6 C95 107.03(19) . .
O15 Zr6 C95 157.36(18) . .
Cl8 Zr6 C95 78.81(16) . .
Cl9 Zr6 C95 95.91(17) . .
C93 Zr6 C95 53.4(2) . .
C94 Zr6 C95 32.4(2) . .
C97 Zr6 C95 52.7(2) . .
O14 Zr6 C96 127.56(17) . .
O15 Zr6 C96 155.36(17) . .
Cl8 Zr6 C96 103.90(17) . .
Cl9 Zr6 C96 76.18(15) . .
C93 Zr6 C96 52.7(2) . .
C94 Zr6 C96 52.7(2) . .
C97 Zr6 C96 31.6(2) . .
C95 Zr6 C96 31.4(2) . .
O14 Zr6 Cl7 80.58(10) . .
O15 Zr6 Cl7 71.51(10) . .
Cl8 Zr6 Cl7 149.73(5) . .
Cl9 Zr6 Cl7 89.79(5) . .
C93 Zr6 Cl7 83.08(15) . .
C94 Zr6 Cl7 114.59(17) . .
C97 Zr6 Cl7 78.53(16) . .
C95 Zr6 Cl7 130.92(16) . .
C96 Zr6 Cl7 106.00(17) . .
Zr1 Cl3 Zr2 90.95(5) . .
Zr4 Cl4 Zr3 91.20(5) . .
Zr6 Cl7 Zr5 91.74(4) . .
Zr2 O1 Zr1 120.79(19) . .
C11 O2 Zr1 139.9(4) . .
C11 O3 Zr2 133.1(4) . .
C28 O4 Zr2 159.8(4) . .
C28 O5 Zr3 160.6(4) . .
C35 O6 Zr2 167.4(4) . .
C35 O7 Zr3 158.7(4) . .
Zr3 O8 Zr4 120.5(2) . .
C52 O9 Zr3 136.1(4) . .
C52 O10 Zr4 139.1(4) . .
C79 O11 Zr5 169.1(3) . 3_655
C79 O12 Zr5 153.1(3) . .
C86 O13 Zr5 134.9(3) . .
C86 O14 Zr6 139.5(3) . .
Zr5 O15 Zr6 121.25(17) . .
C5 C1 C2 111.0(9) . .
C5 C1 C6 124.7(10) . .
C2 C1 C6 124.1(11) . .
C5 C1 Zr1 75.0(4) . .
C2 C1 Zr1 76.0(4) . .
C6 C1 Zr1 120.3(6) . .
C3 C2 C1 109.2(9) . .
C3 C2 C7 123.1(11) . .
C1 C2 C7 127.6(11) . .
C3 C2 Zr1 75.6(5) . .
C1 C2 Zr1 72.3(4) . .
C7 C2 Zr1 121.4(6) . .
C2 C3 C4 109.2(8) . .
C2 C3 C8 125.0(12) . .
C4 C3 C8 125.1(12) . .
C2 C3 Zr1 74.1(5) . .
C4 C3 Zr1 73.1(4) . .
C8 C3 Zr1 126.4(6) . .
C3 C4 C5 105.4(7) . .
C3 C4 C9 129.3(13) . .
C5 C4 C9 124.9(13) . .
C3 C4 Zr1 74.5(4) . .
C5 C4 Zr1 72.1(4) . .
C9 C4 Zr1 123.1(6) . .
C1 C5 C4 105.2(7) . .
C1 C5 C10 127.1(11) . .
C4 C5 C10 127.5(11) . .
C1 C5 Zr1 73.5(4) . .
C4 C5 Zr1 74.1(4) . .
C10 C5 Zr1 120.9(6) . .
C1 C6 H6A 109.5 . .
C1 C6 H6B 109.5 . .
H6A C6 H6B 109.5 . .
C1 C6 H6C 109.5 . .
H6A C6 H6C 109.5 . .
H6B C6 H6C 109.5 . .
C2 C7 H7A 109.5 . .
C2 C7 H7B 109.5 . .
H7A C7 H7B 109.5 . .
C2 C7 H7C 109.5 . .
H7A C7 H7C 109.5 . .
H7B C7 H7C 109.5 . .
C3 C8 H8A 109.5 . .
C3 C8 H8B 109.5 . .
H8A C8 H8B 109.5 . .
C3 C8 H8C 109.5 . .
H8A C8 H8C 109.5 . .
H8B C8 H8C 109.5 . .
C4 C9 H9A 109.5 . .
C4 C9 H9B 109.5 . .
H9A C9 H9B 109.5 . .
C4 C9 H9C 109.5 . .
H9A C9 H9C 109.5 . .
H9B C9 H9C 109.5 . .
C5 C10 H10A 109.5 . .
C5 C10 H10B 109.5 . .
H10A C10 H10B 109.5 . .
C5 C10 H10C 109.5 . .
H10A C10 H10C 109.5 . .
H10B C10 H10C 109.5 . .
O2 C11 O3 125.4(5) . .
O2 C11 C12 116.8(5) . .
O3 C11 C12 117.8(5) . .
C17 C12 C13 118.2(6) . .
C17 C12 C11 122.3(5) . .
C13 C12 C11 119.4(6) . .
C14 C13 C12 120.0(7) . .
C14 C13 H13 120.0 . .
C12 C13 H13 120.0 . .
C15 C14 C13 121.3(8) . .
C15 C14 H14 119.3 . .
C13 C14 H14 119.3 . .
C14 C15 C16 119.5(7) . .
C14 C15 H15 120.2 . .
C16 C15 H15 120.2 . .
C15 C16 C17 120.4(7) . .
C15 C16 H16 119.8 . .
C17 C16 H16 119.8 . .
C16 C17 C12 120.4(7) . .
C16 C17 H17 119.8 . .
C12 C17 H17 119.8 . .
C19 C18 C22 108.0(5) . .
C19 C18 C23 125.8(6) . .
C22 C18 C23 126.0(6) . .
C19 C18 Zr2 73.9(3) . .
C22 C18 Zr2 74.9(3) . .
C23 C18 Zr2 120.8(4) . .
C20 C19 C18 108.3(5) . .
C20 C19 C24 124.9(6) . .
C18 C19 C24 126.4(6) . .
C20 C19 Zr2 75.6(3) . .
C18 C19 Zr2 73.4(3) . .
C24 C19 Zr2 122.2(4) . .
C19 C20 C21 108.9(5) . .
C19 C20 C25 125.6(6) . .
C21 C20 C25 125.1(6) . .
C19 C20 Zr2 72.3(3) . .
C21 C20 Zr2 74.7(3) . .
C25 C20 Zr2 125.0(4) . .
C20 C21 C22 107.0(5) . .
C20 C21 C26 126.4(6) . .
C22 C21 C26 126.1(6) . .
C20 C21 Zr2 73.2(3) . .
C22 C21 Zr2 72.3(3) . .
C26 C21 Zr2 126.2(4) . .
C18 C22 C21 107.8(5) . .
C18 C22 C27 127.0(6) . .
C21 C22 C27 124.8(6) . .
C18 C22 Zr2 72.5(3) . .
C21 C22 Zr2 75.1(3) . .
C27 C22 Zr2 123.7(4) . .
C18 C23 H23A 109.5 . .
C18 C23 H23B 109.5 . .
H23A C23 H23B 109.5 . .
C18 C23 H23C 109.5 . .
H23A C23 H23C 109.5 . .
H23B C23 H23C 109.5 . .
C19 C24 H24A 109.5 . .
C19 C24 H24B 109.5 . .
H24A C24 H24B 109.5 . .
C19 C24 H24C 109.5 . .
H24A C24 H24C 109.5 . .
H24B C24 H24C 109.5 . .
C20 C25 H25A 109.5 . .
C20 C25 H25B 109.5 . .
H25A C25 H25B 109.5 . .
C20 C25 H25C 109.5 . .
H25A C25 H25C 109.5 . .
H25B C25 H25C 109.5 . .
C21 C26 H26A 109.5 . .
C21 C26 H26B 109.5 . .
H26A C26 H26B 109.5 . .
C21 C26 H26C 109.5 . .
H26A C26 H26C 109.5 . .
H26B C26 H26C 109.5 . .
C22 C27 H27A 109.5 . .
C22 C27 H27B 109.5 . .
H27A C27 H27B 109.5 . .
C22 C27 H27C 109.5 . .
H27A C27 H27C 109.5 . .
H27B C27 H27C 109.5 . .
O5 C28 O4 123.0(5) . .
O5 C28 C29 119.0(4) . .
O4 C28 C29 118.0(5) . .
C30 C29 C34 118.8(5) . .
C30 C29 C28 120.7(5) . .
C34 C29 C28 120.5(5) . .
C29 C30 C31 120.2(6) . .
C29 C30 H30 119.9 . .
C31 C30 H30 119.9 . .
C32 C31 C30 119.1(7) . .
C32 C31 H31 120.4 . .
C30 C31 H31 120.4 . .
C33 C32 C31 120.9(6) . .
C33 C32 H32 119.6 . .
C31 C32 H32 119.6 . .
C32 C33 C34 119.7(7) . .
C32 C33 H33 120.2 . .
C34 C33 H33 120.2 . .
C33 C34 C29 121.3(7) . .
C33 C34 H34 119.4 . .
C29 C34 H34 119.4 . .
O6 C35 O7 123.6(5) . .
O6 C35 C36 117.2(5) . .
O7 C35 C36 119.2(5) . .
C41 C36 C37 119.6(6) . .
C41 C36 C35 120.4(5) . .
C37 C36 C35 120.0(5) . .
C36 C37 C38 119.3(7) . .
C36 C37 H37 120.4 . .
C38 C37 H37 120.4 . .
C39 C38 C37 120.9(8) . .
C39 C38 H38 119.5 . .
C37 C38 H38 119.5 . .
C40 C39 C38 119.4(8) . .
C40 C39 H39 120.3 . .
C38 C39 H39 120.3 . .
C39 C40 C41 120.8(8) . .
C39 C40 H40 119.6 . .
C41 C40 H40 119.6 . .
C36 C41 C40 120.0(7) . .
C36 C41 H41 120.0 . .
C40 C41 H41 120.0 . .
C46 C42 C43 107.5(6) . .
C46 C42 C47 127.8(8) . .
C43 C42 C47 124.2(7) . .
C46 C42 Zr3 73.7(4) . .
C43 C42 Zr3 74.7(3) . .
C47 C42 Zr3 123.8(5) . .
C44 C43 C42 107.3(7) . .
C44 C43 C48 126.1(7) . .
C42 C43 C48 126.5(6) . .
C44 C43 Zr3 72.4(4) . .
C42 C43 Zr3 72.8(4) . .
C48 C43 Zr3 123.5(5) . .
C43 C44 C45 109.1(6) . .
C43 C44 C49 123.7(8) . .
C45 C44 C49 126.9(7) . .
C43 C44 Zr3 75.6(4) . .
C45 C44 Zr3 73.9(4) . .
C49 C44 Zr3 122.2(5) . .
C46 C45 C44 106.8(6) . .
C46 C45 C50 126.2(9) . .
C44 C45 C50 126.9(8) . .
C46 C45 Zr3 74.0(4) . .
C44 C45 Zr3 73.7(4) . .
C50 C45 Zr3 120.7(5) . .
C42 C46 C45 109.3(7) . .
C42 C46 C51 124.2(8) . .
C45 C46 C51 126.4(8) . .
C42 C46 Zr3 74.3(4) . .
C45 C46 Zr3 73.6(4) . .
C51 C46 Zr3 120.1(6) . .
C42 C47 H47A 109.5 . .
C42 C47 H47B 109.5 . .
H47A C47 H47B 109.5 . .
C42 C47 H47C 109.5 . .
H47A C47 H47C 109.5 . .
H47B C47 H47C 109.5 . .
C43 C48 H48A 109.5 . .
C43 C48 H48B 109.5 . .
H48A C48 H48B 109.5 . .
C43 C48 H48C 109.5 . .
H48A C48 H48C 109.5 . .
H48B C48 H48C 109.5 . .
C44 C49 H49A 109.5 . .
C44 C49 H49B 109.5 . .
H49A C49 H49B 109.5 . .
C44 C49 H49C 109.5 . .
H49A C49 H49C 109.5 . .
H49B C49 H49C 109.5 . .
C45 C50 H50A 109.5 . .
C45 C50 H50B 109.5 . .
H50A C50 H50B 109.5 . .
C45 C50 H50C 109.5 . .
H50A C50 H50C 109.5 . .
H50B C50 H50C 109.5 . .
C46 C51 H51A 109.5 . .
C46 C51 H51B 109.5 . .
H51A C51 H51B 109.5 . .
C46 C51 H51C 109.5 . .
H51A C51 H51C 109.5 . .
H51B C51 H51C 109.5 . .
O10 C52 O9 124.6(6) . .
O10 C52 C53 117.3(6) . .
O9 C52 C53 118.1(6) . .
C54 C53 C58 118.6(7) . .
C54 C53 C52 120.5(7) . .
C58 C53 C52 120.9(6) . .
C53 C54 C55 119.4(9) . .
C53 C54 H54 120.3 . .
C55 C54 H54 120.3 . .
C56 C55 C54 120.7(10) . .
C56 C55 H55 119.7 . .
C54 C55 H55 119.7 . .
C55 C56 C57 119.6(9) . .
C55 C56 H56 120.2 . .
C57 C56 H56 120.2 . .
C56 C57 C58 121.1(10) . .
C56 C57 H57 119.5 . .
C58 C57 H57 119.5 . .
C57 C58 C53 120.6(9) . .
C57 C58 H58 119.7 . .
C53 C58 H58 119.7 . .
C60 C59 C63 109.0(6) . .
C60 C59 C64 124.6(8) . .
C63 C59 C64 125.9(8) . .
C60 C59 Zr4 76.5(4) . .
C63 C59 Zr4 72.8(4) . .
C64 C59 Zr4 124.1(5) . .
C59 C60 C61 107.0(7) . .
C59 C60 C65 126.5(8) . .
C61 C60 C65 125.8(8) . .
C59 C60 Zr4 72.0(4) . .
C61 C60 Zr4 72.4(4) . .
C65 C60 Zr4 128.2(6) . .
C62 C61 C60 108.9(7) . .
C62 C61 C66 124.3(8) . .
C60 C61 C66 126.4(8) . .
C62 C61 Zr4 72.3(4) . .
C60 C61 Zr4 75.4(4) . .
C66 C61 Zr4 123.7(6) . .
C61 C62 C63 108.0(7) . .
C61 C62 C67 124.0(7) . .
C63 C62 C67 127.8(7) . .
C61 C62 Zr4 75.8(4) . .
C63 C62 Zr4 73.7(4) . .
C67 C62 Zr4 121.5(6) . .
C62 C63 C59 107.1(6) . .
C62 C63 C68 126.5(8) . .
C59 C63 C68 126.2(8) . .
C62 C63 Zr4 73.5(4) . .
C59 C63 Zr4 74.5(4) . .
C68 C63 Zr4 121.3(5) . .
C59 C64 H64A 109.5 . .
C59 C64 H64B 109.5 . .
H64A C64 H64B 109.5 . .
C59 C64 H64C 109.5 . .
H64A C64 H64C 109.5 . .
H64B C64 H64C 109.5 . .
C60 C65 H65A 109.5 . .
C60 C65 H65B 109.5 . .
H65A C65 H65B 109.5 . .
C60 C65 H65C 109.5 . .
H65A C65 H65C 109.5 . .
H65B C65 H65C 109.5 . .
C61 C66 H66A 109.5 . .
C61 C66 H66B 109.5 . .
H66A C66 H66B 109.5 . .
C61 C66 H66C 109.5 . .
H66A C66 H66C 109.5 . .
H66B C66 H66C 109.5 . .
C62 C67 H67A 109.5 . .
C62 C67 H67B 109.5 . .
H67A C67 H67B 109.5 . .
C62 C67 H67C 109.5 . .
H67A C67 H67C 109.5 . .
H67B C67 H67C 109.5 . .
C63 C68 H68A 109.5 . .
C63 C68 H68B 109.5 . .
H68A C68 H68B 109.5 . .
C63 C68 H68C 109.5 . .
H68A C68 H68C 109.5 . .
H68B C68 H68C 109.5 . .
C70 C69 C73 108.1(5) . .
C70 C69 C74 125.3(5) . .
C73 C69 C74 126.2(5) . .
C70 C69 Zr5 73.2(3) . .
C73 C69 Zr5 73.9(3) . .
C74 C69 Zr5 124.3(4) . .
C71 C70 C69 107.9(5) . .
C71 C70 C75 126.3(5) . .
C69 C70 C75 125.4(5) . .
C71 C70 Zr5 72.5(3) . .
C69 C70 Zr5 74.6(3) . .
C75 C70 Zr5 124.1(4) . .
C70 C71 C72 108.2(5) . .
C70 C71 C76 125.4(6) . .
C72 C71 C76 126.3(6) . .
C70 C71 Zr5 75.1(3) . .
C72 C71 Zr5 74.2(3) . .
C76 C71 Zr5 120.3(4) . .
C73 C72 C71 107.9(5) . .
C73 C72 C77 125.0(6) . .
C71 C72 C77 126.9(5) . .
C73 C72 Zr5 75.3(3) . .
C71 C72 Zr5 73.2(3) . .
C77 C72 Zr5 121.6(4) . .
C72 C73 C69 108.0(4) . .
C72 C73 C78 125.9(5) . .
C69 C73 C78 125.7(5) . .
C72 C73 Zr5 72.5(3) . .
C69 C73 Zr5 74.0(3) . .
C78 C73 Zr5 124.8(4) . .
C69 C74 H74A 109.5 . .
C69 C74 H74B 109.5 . .
H74A C74 H74B 109.5 . .
C69 C74 H74C 109.5 . .
H74A C74 H74C 109.5 . .
H74B C74 H74C 109.5 . .
C70 C75 H75A 109.5 . .
C70 C75 H75B 109.5 . .
H75A C75 H75B 109.5 . .
C70 C75 H75C 109.5 . .
H75A C75 H75C 109.5 . .
H75B C75 H75C 109.5 . .
C71 C76 H76A 109.5 . .
C71 C76 H76B 109.5 . .
H76A C76 H76B 109.5 . .
C71 C76 H76C 109.5 . .
H76A C76 H76C 109.5 . .
H76B C76 H76C 109.5 . .
C72 C77 H77A 109.5 . .
C72 C77 H77B 109.5 . .
H77A C77 H77B 109.5 . .
C72 C77 H77C 109.5 . .
H77A C77 H77C 109.5 . .
H77B C77 H77C 109.5 . .
C73 C78 H78A 109.5 . .
C73 C78 H78B 109.5 . .
H78A C78 H78B 109.5 . .
C73 C78 H78C 109.5 . .
H78A C78 H78C 109.5 . .
H78B C78 H78C 109.5 . .
O11 C79 O12 123.3(4) . .
O11 C79 C80 118.8(4) . .
O12 C79 C80 117.9(4) . .
C81 C80 C85 118.8(5) . .
C81 C80 C79 121.4(5) . .
C85 C80 C79 119.8(5) . .
C80 C81 C82 120.1(6) . .
C80 C81 H81 120.0 . .
C82 C81 H81 120.0 . .
C83 C82 C81 120.2(6) . .
C83 C82 H82 119.9 . .
C81 C82 H82 119.9 . .
C84 C83 C82 120.3(6) . .
C84 C83 H83 119.9 . .
C82 C83 H83 119.9 . .
C83 C84 C85 121.2(6) . .
C83 C84 H84 119.4 . .
C85 C84 H84 119.4 . .
C84 C85 C80 119.5(6) . .
C84 C85 H85 120.3 . .
C80 C85 H85 120.3 . .
O14 C86 O13 125.3(4) . .
O14 C86 C87 117.6(4) . .
O13 C86 C87 117.1(4) . .
C92 C87 C88 118.9(5) . .
C92 C87 C86 121.5(5) . .
C88 C87 C86 119.7(5) . .
C87 C88 C89 119.7(6) . .
C87 C88 H88 120.1 . .
C89 C88 H88 120.1 . .
C90 C89 C88 120.6(7) . .
C90 C89 H89 119.7 . .
C88 C89 H89 119.7 . .
C89 C90 C91 120.2(6) . .
C89 C90 H90 119.9 . .
C91 C90 H90 119.9 . .
C90 C91 C92 120.6(7) . .
C90 C91 H91 119.7 . .
C92 C91 H91 119.7 . .
C87 C92 C91 120.0(6) . .
C87 C92 H92 120.0 . .
C91 C92 H92 120.0 . .
C97 C93 C94 108.1(6) . .
C97 C93 C98 126.5(7) . .
C94 C93 C98 125.2(7) . .
C97 C93 Zr6 75.2(3) . .
C94 C93 Zr6 74.5(3) . .
C98 C93 Zr6 120.9(4) . .
C93 C94 C95 107.5(6) . .
C93 C94 C99 127.5(7) . .
C95 C94 C99 124.8(7) . .
C93 C94 Zr6 73.1(3) . .
C95 C94 Zr6 75.3(3) . .
C99 C94 Zr6 121.7(4) . .
C96 C95 C94 107.4(6) . .
C96 C95 C100 127.0(7) . .
C94 C95 C100 125.2(7) . .
C96 C95 Zr6 75.1(4) . .
C94 C95 Zr6 72.3(3) . .
C100 C95 Zr6 123.7(5) . .
C95 C96 C97 108.7(6) . .
C95 C96 C101 125.5(7) . .
C97 C96 C101 125.2(7) . .
C95 C96 Zr6 73.5(3) . .
C97 C96 Zr6 72.4(3) . .
C101 C96 Zr6 126.8(4) . .
C96 C97 C93 108.2(6) . .
C96 C97 C102 123.5(7) . .
C93 C97 C102 127.8(7) . .
C96 C97 Zr6 76.0(3) . .
C93 C97 Zr6 72.7(3) . .
C102 C97 Zr6 123.5(4) . .
C93 C98 H98A 109.5 . .
C93 C98 H98B 109.5 . .
H98A C98 H98B 109.5 . .
C93 C98 H98C 109.5 . .
H98A C98 H98C 109.5 . .
H98B C98 H98C 109.5 . .
C94 C99 H99A 109.5 . .
C94 C99 H99B 109.5 . .
H99A C99 H99B 109.5 . .
C94 C99 H99C 109.5 . .
H99A C99 H99C 109.5 . .
H99B C99 H99C 109.5 . .
C95 C100 H10D 109.5 . .
C95 C100 H10E 109.5 . .
H10D C100 H10E 109.5 . .
C95 C100 H10F 109.5 . .
H10D C100 H10F 109.5 . .
H10E C100 H10F 109.5 . .
C96 C101 H10G 109.5 . .
C96 C101 H10H 109.5 . .
H10G C101 H10H 109.5 . .
C96 C101 H10I 109.5 . .
H10G C101 H10I 109.5 . .
H10H C101 H10I 109.5 . .
C97 C102 H10J 109.5 . .
C97 C102 H10K 109.5 . .
H10J C102 H10K 109.5 . .
C97 C102 H10L 109.5 . .
H10J C102 H10L 109.5 . .
H10K C102 H10L 109.5 . .
C104 C103 C108 120.0 . .
C104 C103 H103 120.0 . .
C108 C103 H103 120.0 . .
C105 C104 C103 120.0 . .
C105 C104 H104 120.0 . .
C103 C104 H104 120.0 . .
C104 C105 C106 120.0 . .
C104 C105 H105 120.0 . .
C106 C105 H105 120.0 . .
C107 C106 C105 120.0 . .
C107 C106 H106 120.0 . .
C105 C106 H106 120.0 . .
C106 C107 C108 120.0 . .
C106 C107 H107 120.0 . .
C108 C107 H107 120.0 . .
C107 C108 C103 120.0 . .
C107 C108 H108 120.0 . .
C103 C108 H108 120.0 . .

loop_
_geom_bond_atom_site_label_1
_geom_bond_atom_site_label_2
_geom_bond_distance
_geom_bond_site_symmetry_2
Zr1 O2 2.202(4) .
Zr1 O1 2.238(4) .
Zr1 Cl2 2.4499(17) .
Zr1 Cl1 2.489(2) .
Zr1 C1 2.502(7) .
Zr1 C5 2.521(7) .
Zr1 C2 2.548(8) .
Zr1 C4 2.548(7) .
Zr1 C3 2.566(7) .
Zr1 Cl3 2.6019(16) .
Zr2 O1 2.093(4) .
Zr2 O6 2.109(4) .
Zr2 O4 2.114(3) .
Zr2 O3 2.179(4) .
Zr2 C18 2.497(5) .
Zr2 C19 2.503(5) .
Zr2 C22 2.528(6) .
Zr2 C20 2.546(5) .
Zr2 C21 2.565(6) .
Zr2 Cl3 2.6807(15) .
Zr3 O8 2.098(4) .
Zr3 O5 2.110(4) .
Zr3 O7 2.123(4) .
Zr3 O9 2.171(4) .
Zr3 C44 2.525(6) .
Zr3 C45 2.529(6) .
Zr3 C46 2.533(6) .
Zr3 C42 2.541(6) .
Zr3 C43 2.565(6) .
Zr3 Cl4 2.6864(16) .
Zr4 O10 2.225(5) .
Zr4 O8 2.256(4) .
Zr4 Cl5 2.4512(19) .
Zr4 Cl6 2.4653(18) .
Zr4 C62 2.521(7) .
Zr4 C63 2.524(7) .
Zr4 C59 2.546(7) .
Zr4 C61 2.566(7) .
Zr4 C60 2.604(8) .
Zr4 Cl4 2.6052(16) .
Zr5 O15 2.101(3) .
Zr5 O11 2.115(3) 3_655
Zr5 O12 2.134(3) .
Zr5 O13 2.183(3) .
Zr5 C71 2.507(5) .
Zr5 C72 2.521(5) .
Zr5 C70 2.539(5) .
Zr5 C73 2.555(5) .
Zr5 C69 2.557(5) .
Zr5 Cl7 2.6751(13) .
Zr6 O14 2.210(3) .
Zr6 O15 2.245(3) .
Zr6 Cl8 2.4594(16) .
Zr6 Cl9 2.4642(14) .
Zr6 C93 2.515(5) .
Zr6 C94 2.533(5) .
Zr6 C97 2.548(5) .
Zr6 C95 2.572(6) .
Zr6 C96 2.592(6) .
Zr6 Cl7 2.6022(14) .
O2 C11 1.249(7) .
O3 C11 1.270(7) .
O4 C28 1.257(6) .
O5 C28 1.254(6) .
O6 C35 1.256(6) .
O7 C35 1.260(6) .
O9 C52 1.267(7) .
O10 C52 1.266(8) .
O11 C79 1.259(5) .
O11 Zr5 2.115(3) 3_655
O12 C79 1.261(5) .
O13 C86 1.259(6) .
O14 C86 1.251(6) .
C1 C5 1.363(12) .
C1 C2 1.377(12) .
C1 C6 1.523(13) .
C2 C3 1.333(13) .
C2 C7 1.547(14) .
C3 C4 1.423(13) .
C3 C8 1.532(13) .
C4 C5 1.472(13) .
C4 C9 1.490(13) .
C5 C10 1.489(12) .
C6 H6A 0.9600 .
C6 H6B 0.9600 .
C6 H6C 0.9600 .
C7 H7A 0.9600 .
C7 H7B 0.9600 .
C7 H7C 0.9600 .
C8 H8A 0.9600 .
C8 H8B 0.9600 .
C8 H8C 0.9600 .
C9 H9A 0.9600 .
C9 H9B 0.9600 .
C9 H9C 0.9600 .
C10 H10A 0.9600 .
C10 H10B 0.9600 .
C10 H10C 0.9600 .
C11 C12 1.497(7) .
C12 C17 1.386(9) .
C12 C13 1.396(8) .
C13 C14 1.370(9) .
C13 H13 0.9300 .
C14 C15 1.359(12) .
C14 H14 0.9300 .
C15 C16 1.369(11) .
C15 H15 0.9300 .
C16 C17 1.381(9) .
C16 H16 0.9300 .
C17 H17 0.9300 .
C18 C19 1.408(8) .
C18 C22 1.411(8) .
C18 C23 1.512(8) .
C19 C20 1.396(8) .
C19 C24 1.494(9) .
C20 C21 1.412(8) .
C20 C25 1.506(8) .
C21 C22 1.430(8) .
C21 C26 1.485(8) .
C22 C27 1.506(9) .
C23 H23A 0.9600 .
C23 H23B 0.9600 .
C23 H23C 0.9600 .
C24 H24A 0.9600 .
C24 H24B 0.9600 .
C24 H24C 0.9600 .
C25 H25A 0.9600 .
C25 H25B 0.9600 .
C25 H25C 0.9600 .
C26 H26A 0.9600 .
C26 H26B 0.9600 .
C26 H26C 0.9600 .
C27 H27A 0.9600 .
C27 H27B 0.9600 .
C27 H27C 0.9600 .
C28 C29 1.487(7) .
C29 C30 1.374(8) .
C29 C34 1.381(8) .
C30 C31 1.400(9) .
C30 H30 0.9300 .
C31 C32 1.373(10) .
C31 H31 0.9300 .
C32 C33 1.363(11) .
C32 H32 0.9300 .
C33 C34 1.368(9) .
C33 H33 0.9300 .
C34 H34 0.9300 .
C35 C36 1.487(7) .
C36 C41 1.380(8) .
C36 C37 1.386(9) .
C37 C38 1.387(10) .
C37 H37 0.9300 .
C38 C39 1.372(13) .
C38 H38 0.9300 .
C39 C40 1.363(12) .
C39 H39 0.9300 .
C40 C41 1.383(10) .
C40 H40 0.9300 .
C41 H41 0.9300 .
C42 C46 1.396(10) .
C42 C43 1.426(10) .
C42 C47 1.513(9) .
C43 C44 1.406(9) .
C43 C48 1.493(11) .
C44 C45 1.409(11) .
C44 C49 1.519(11) .
C45 C46 1.413(11) .
C45 C50 1.503(10) .
C46 C51 1.542(12) .
C47 H47A 0.9600 .
C47 H47B 0.9600 .
C47 H47C 0.9600 .
C48 H48A 0.9600 .
C48 H48B 0.9600 .
C48 H48C 0.9600 .
C49 H49A 0.9600 .
C49 H49B 0.9600 .
C49 H49C 0.9600 .
C50 H50A 0.9600 .
C50 H50B 0.9600 .
C50 H50C 0.9600 .
C51 H51A 0.9600 .
C51 H51B 0.9600 .
C51 H51C 0.9600 .
C52 C53 1.506(9) .
C53 C54 1.374(10) .
C53 C58 1.394(11) .
C54 C55 1.417(12) .
C54 H54 0.9300 .
C55 C56 1.356(15) .
C55 H55 0.9300 .
C56 C57 1.357(14) .
C56 H56 0.9300 .
C57 C58 1.373(11) .
C57 H57 0.9300 .
C58 H58 0.9300 .
C59 C60 1.399(10) .
C59 C63 1.430(11) .
C59 C64 1.493(10) .
C60 C61 1.433(10) .
C60 C65 1.487(11) .
C61 C62 1.400(10) .
C61 C66 1.495(10) .
C62 C63 1.422(10) .
C62 C67 1.490(10) .
C63 C68 1.504(10) .
C64 H64A 0.9600 .
C64 H64B 0.9600 .
C64 H64C 0.9600 .
C65 H65A 0.9600 .
C65 H65B 0.9600 .
C65 H65C 0.9600 .
C66 H66A 0.9600 .
C66 H66B 0.9600 .
C66 H66C 0.9600 .
C67 H67A 0.9600 .
C67 H67B 0.9600 .
C67 H67C 0.9600 .
C68 H68A 0.9600 .
C68 H68B 0.9600 .
C68 H68C 0.9600 .
C69 C70 1.410(7) .
C69 C73 1.413(7) .
C69 C74 1.499(7) .
C70 C71 1.408(8) .
C70 C75 1.488(8) .
C71 C72 1.412(8) .
C71 C76 1.508(7) .
C72 C73 1.409(7) .
C72 C77 1.502(8) .
C73 C78 1.502(7) .
C74 H74A 0.9600 .
C74 H74B 0.9600 .
C74 H74C 0.9600 .
C75 H75A 0.9600 .
C75 H75B 0.9600 .
C75 H75C 0.9600 .
C76 H76A 0.9600 .
C76 H76B 0.9600 .
C76 H76C 0.9600 .
C77 H77A 0.9600 .
C77 H77B 0.9600 .
C77 H77C 0.9600 .
C78 H78A 0.9600 .
C78 H78B 0.9600 .
C78 H78C 0.9600 .
C79 C80 1.478(6) .
C80 C81 1.370(8) .
C80 C85 1.386(8) .
C81 C82 1.386(8) .
C81 H81 0.9300 .
C82 C83 1.356(10) .
C82 H82 0.9300 .
C83 C84 1.333(10) .
C83 H83 0.9300 .
C84 C85 1.383(9) .
C84 H84 0.9300 .
C85 H85 0.9300 .
C86 C87 1.506(7) .
C87 C92 1.377(8) .
C87 C88 1.382(8) .
C88 C89 1.388(8) .
C88 H88 0.9300 .
C89 C90 1.347(10) .
C89 H89 0.9300 .
C90 C91 1.354(10) .
C90 H90 0.9300 .
C91 C92 1.381(8) .
C91 H91 0.9300 .
C92 H92 0.9300 .
C93 C97 1.400(9) .
C93 C94 1.409(9) .
C93 C98 1.504(9) .
C94 C95 1.426(9) .
C94 C99 1.498(9) .
C95 C96 1.398(10) .
C95 C100 1.510(10) .
C96 C97 1.400(9) .
C96 C101 1.517(9) .
C97 C102 1.491(10) .
C98 H98A 0.9600 .
C98 H98B 0.9600 .
C98 H98C 0.9600 .
C99 H99A 0.9600 .
C99 H99B 0.9600 .
C99 H99C 0.9600 .
C100 H10D 0.9600 .
C100 H10E 0.9600 .
C100 H10F 0.9600 .
C101 H10G 0.9600 .
C101 H10H 0.9600 .
C101 H10I 0.9600 .
C102 H10J 0.9600 .
C102 H10K 0.9600 .
C102 H10L 0.9600 .
C103 C104 1.3900 .
C103 C108 1.3900 .
C103 H103 0.9300 .
C104 C105 1.3900 .
C104 H104 0.9300 .
C105 C106 1.3900 .
C105 H105 0.9300 .
C106 C107 1.3900 .
C106 H106 0.9300 .
C107 C108 1.3900 .
C107 H107 0.9300 .
C108 H108 0.9300 .

loop_
_geom_torsion_atom_site_label_1
_geom_torsion_atom_site_label_2
_geom_torsion_atom_site_label_3
_geom_torsion_atom_site_label_4
_geom_torsion
_geom_torsion_site_symmetry_1
O2 Zr1 Cl3 Zr2 -68.08(12) .
O1 Zr1 Cl3 Zr2 11.34(10) .
Cl2 Zr1 Cl3 Zr2 90.69(6) .
Cl1 Zr1 Cl3 Zr2 -6.27(13) .
C1 Zr1 Cl3 Zr2 -139.7(2) .
C5 Zr1 Cl3 Zr2 -143.5(2) .
C2 Zr1 Cl3 Zr2 -175.9(3) .
C4 Zr1 Cl3 Zr2 -176.4(3) .
C3 Zr1 Cl3 Zr2 165.2(2) .
O1 Zr2 Cl3 Zr1 -12.11(11) .
O6 Zr2 Cl3 Zr1 166.76(11) .
O4 Zr2 Cl3 Zr1 -104.00(11) .
O3 Zr2 Cl3 Zr1 77.10(11) .
C18 Zr2 Cl3 Zr1 32.0(3) .
C19 Zr2 Cl3 Zr1 95.8(3) .
C22 Zr2 Cl3 Zr1 -30.9(3) .
C20 Zr2 Cl3 Zr1 170.1(3) .
C21 Zr2 Cl3 Zr1 -104.3(3) .
O10 Zr4 Cl4 Zr3 69.73(12) .
O8 Zr4 Cl4 Zr3 -10.61(12) .
Cl5 Zr4 Cl4 Zr3 -89.68(6) .
Cl6 Zr4 Cl4 Zr3 8.85(14) .
C62 Zr4 Cl4 Zr3 139.7(2) .
C63 Zr4 Cl4 Zr3 146.0(2) .
C59 Zr4 Cl4 Zr3 178.3(2) .
C61 Zr4 Cl4 Zr3 175.4(2) .
C60 Zr4 Cl4 Zr3 -163.79(18) .
O8 Zr3 Cl4 Zr4 11.37(13) .
O5 Zr3 Cl4 Zr4 -165.64(11) .
O7 Zr3 Cl4 Zr4 103.28(12) .
O9 Zr3 Cl4 Zr4 -77.08(13) .
C44 Zr3 Cl4 Zr4 -94.3(4) .
C45 Zr3 Cl4 Zr4 -30.8(4) .
C46 Zr3 Cl4 Zr4 34.6(4) .
C42 Zr3 Cl4 Zr4 110.3(5) .
C43 Zr3 Cl4 Zr4 -165.6(3) .
O14 Zr6 Cl7 Zr5 67.56(10) .
O15 Zr6 Cl7 Zr5 -11.60(9) .
Cl8 Zr6 Cl7 Zr5 4.78(12) .
Cl9 Zr6 Cl7 Zr5 -90.36(5) .
C93 Zr6 Cl7 Zr5 146.12(15) .
C94 Zr6 Cl7 Zr5 138.26(15) .
C97 Zr6 Cl7 Zr5 178.34(15) .
C95 Zr6 Cl7 Zr5 172.0(2) .
C96 Zr6 Cl7 Zr5 -165.91(15) .
O15 Zr5 Cl7 Zr6 12.36(10) .
O11 Zr5 Cl7 Zr6 -165.07(10) 3_655
O12 Zr5 Cl7 Zr6 104.39(10) .
O13 Zr5 Cl7 Zr6 -75.33(10) .
C71 Zr5 Cl7 Zr6 -24.6(3) .
C72 Zr5 Cl7 Zr6 39.7(3) .
C70 Zr5 Cl7 Zr6 -89.7(3) .
C73 Zr5 Cl7 Zr6 111.7(3) .
C69 Zr5 Cl7 Zr6 -165.0(3) .
O6 Zr2 O1 Zr1 14.1(4) .
O4 Zr2 O1 Zr1 97.2(2) .
O3 Zr2 O1 Zr1 -60.3(2) .
C18 Zr2 O1 Zr1 -140.4(2) .
C19 Zr2 O1 Zr1 -132.1(2) .
C22 Zr2 O1 Zr1 -173.2(2) .
C20 Zr2 O1 Zr1 -164.7(2) .
C21 Zr2 O1 Zr1 171.01(19) .
Cl3 Zr2 O1 Zr1 16.49(14) .
O2 Zr1 O1 Zr2 66.5(2) .
Cl2 Zr1 O1 Zr2 -108.82(19) .
Cl1 Zr1 O1 Zr2 153.1(2) .
C1 Zr1 O1 Zr2 102.7(5) .
C5 Zr1 O1 Zr2 37.5(6) .
C2 Zr1 O1 Zr2 175.5(6) .
C4 Zr1 O1 Zr2 -33.2(7) .
C3 Zr1 O1 Zr2 -109.1(7) .
Cl3 Zr1 O1 Zr2 -17.05(15) .
O1 Zr1 O2 C11 -36.7(6) .
Cl2 Zr1 O2 C11 -25.3(8) .
Cl1 Zr1 O2 C11 -113.7(6) .
C1 Zr1 O2 C11 160.1(7) .
C5 Zr1 O2 C11 128.1(7) .
C2 Zr1 O2 C11 168.9(6) .
C4 Zr1 O2 C11 113.8(6) .
C3 Zr1 O2 C11 140.9(7) .
Cl3 Zr1 O2 C11 37.2(6) .
O1 Zr2 O3 C11 9.5(5) .
O6 Zr2 O3 C11 -143.7(5) .
O4 Zr2 O3 C11 -66.6(7) .
C18 Zr2 O3 C11 92.4(5) .
C19 Zr2 O3 C11 125.7(5) .
C22 Zr2 O3 C11 84.6(5) .
C20 Zr2 O3 C11 140.5(5) .
C21 Zr2 O3 C11 116.9(5) .
Cl3 Zr2 O3 C11 -63.8(5) .
O1 Zr2 O4 C28 -123.3(11) .
O6 Zr2 O4 C28 29.0(11) .
O3 Zr2 O4 C28 -48.0(12) .
C18 Zr2 O4 C28 156.5(10) .
C19 Zr2 O4 C28 117.0(10) .
C22 Zr2 O4 C28 158.7(11) .
C20 Zr2 O4 C28 105.6(11) .
C21 Zr2 O4 C28 129.2(11) .
Cl3 Zr2 O4 C28 -50.7(10) .
O8 Zr3 O5 C28 -36.0(12) .
O7 Zr3 O5 C28 51.2(11) .
O9 Zr3 O5 C28 -106.3(11) .
C44 Zr3 O5 C28 179.0(11) .
C45 Zr3 O5 C28 177.4(11) .
C46 Zr3 O5 C28 137.9(11) .
C42 Zr3 O5 C28 125.8(11) .
C43 Zr3 O5 C28 150.0(11) .
Cl4 Zr3 O5 C28 -30.0(11) .
O1 Zr2 O6 C35 58.5(19) .
O4 Zr2 O6 C35 -24.9(18) .
O3 Zr2 O6 C35 132.5(18) .
C18 Zr2 O6 C35 -151.8(17) .
C19 Zr2 O6 C35 -152.0(18) .
C22 Zr2 O6 C35 -112.1(18) .
C20 Zr2 O6 C35 -122.4(18) .
C21 Zr2 O6 C35 -99.1(18) .
Cl3 Zr2 O6 C35 56.2(18) .
O8 Zr3 O7 C35 141.0(11) .
O5 Zr3 O7 C35 -10.6(11) .
O9 Zr3 O7 C35 67.2(13) .
C44 Zr3 O7 C35 -100.6(11) .
C45 Zr3 O7 C35 -138.9(11) .
C46 Zr3 O7 C35 -138.5(11) .
C42 Zr3 O7 C35 -108.9(12) .
C43 Zr3 O7 C35 -86.4(11) .
Cl4 Zr3 O7 C35 68.1(11) .
O5 Zr3 O8 Zr4 -9.2(5) .
O7 Zr3 O8 Zr4 -96.4(2) .
O9 Zr3 O8 Zr4 61.5(2) .
C44 Zr3 O8 Zr4 132.4(2) .
C45 Zr3 O8 Zr4 143.0(3) .
C46 Zr3 O8 Zr4 175.8(3) .
C42 Zr3 O8 Zr4 -170.0(2) .
C43 Zr3 O8 Zr4 162.9(2) .
Cl4 Zr3 O8 Zr4 -15.33(16) .
O10 Zr4 O8 Zr3 -66.2(2) .
Cl5 Zr4 O8 Zr3 108.0(2) .
Cl6 Zr4 O8 Zr3 -153.4(2) .
C62 Zr4 O8 Zr3 -101.5(4) .
C63 Zr4 O8 Zr3 -33.8(5) .
C59 Zr4 O8 Zr3 34.0(6) .
C61 Zr4 O8 Zr3 -174.5(4) .
C60 Zr4 O8 Zr3 105.7(5) .
Cl4 Zr4 O8 Zr3 15.87(17) .
O8 Zr3 O9 C52 -15.9(6) .
O5 Zr3 O9 C52 137.3(6) .
O7 Zr3 O9 C52 58.8(8) .
C44 Zr3 O9 C52 -131.1(6) .
C45 Zr3 O9 C52 -98.6(6) .
C46 Zr3 O9 C52 -93.1(6) .
C42 Zr3 O9 C52 -126.0(6) .
C43 Zr3 O9 C52 -147.9(6) .
Cl4 Zr3 O9 C52 57.9(6) .
O8 Zr4 O10 C52 37.4(6) .
Cl5 Zr4 O10 C52 23.3(8) .
Cl6 Zr4 O10 C52 114.8(6) .
C62 Zr4 O10 C52 -159.4(7) .
C63 Zr4 O10 C52 -125.9(7) .
C59 Zr4 O10 C52 -112.6(6) .
C61 Zr4 O10 C52 -168.2(6) .
C60 Zr4 O10 C52 -138.1(6) .
Cl4 Zr4 O10 C52 -36.8(6) .
O15 Zr5 O12 C79 139.2(7) .
O11 Zr5 O12 C79 -11.8(7) 3_655
O13 Zr5 O12 C79 68.0(8) .
C71 Zr5 O12 C79 -141.5(7) .
C72 Zr5 O12 C79 -140.3(7) .
C70 Zr5 O12 C79 -104.1(7) .
C73 Zr5 O12 C79 -109.5(7) .
C69 Zr5 O12 C79 -88.3(7) .
Cl7 Zr5 O12 C79 67.3(7) .
O15 Zr5 O13 C86 -11.4(5) .
O11 Zr5 O13 C86 140.9(5) 3_655
O12 Zr5 O13 C86 60.8(6) .
C71 Zr5 O13 C86 -93.3(5) .
C72 Zr5 O13 C86 -88.0(5) .
C70 Zr5 O13 C86 -125.6(5) .
C73 Zr5 O13 C86 -122.2(5) .
C69 Zr5 O13 C86 -143.1(5) .
Cl7 Zr5 O13 C86 61.6(5) .
O15 Zr6 O14 C86 36.3(5) .
Cl8 Zr6 O14 C86 116.4(6) .
Cl9 Zr6 O14 C86 30.8(7) .
C93 Zr6 O14 C86 -121.7(6) .
C94 Zr6 O14 C86 -155.0(6) .
C97 Zr6 O14 C86 -111.4(6) .
C95 Zr6 O14 C86 -166.9(5) .
C96 Zr6 O14 C86 -139.8(5) .
Cl7 Zr6 O14 C86 -36.8(5) .
O11 Zr5 O15 Zr6 -11.7(4) 3_655
O12 Zr5 O15 Zr6 -96.87(18) .
O13 Zr5 O15 Zr6 61.12(18) .
C71 Zr5 O15 Zr6 143.8(2) .
C72 Zr5 O15 Zr6 176.9(2) .
C70 Zr5 O15 Zr6 132.23(19) .
C73 Zr5 O15 Zr6 -170.45(17) .
C69 Zr5 O15 Zr6 161.68(18) .
Cl7 Zr5 O15 Zr6 -16.87(13) .
O14 Zr6 O15 Zr5 -66.91(18) .
Cl8 Zr6 O15 Zr5 -154.27(18) .
Cl9 Zr6 O15 Zr5 110.82(17) .
C93 Zr6 O15 Zr5 -25.5(4) .
C94 Zr6 O15 Zr5 -90.2(4) .
C97 Zr6 O15 Zr5 36.3(4) .
C95 Zr6 O15 Zr5 -169.7(4) .
C96 Zr6 O15 Zr5 105.6(5) .
Cl7 Zr6 O15 Zr5 17.41(14) .
O2 Zr1 C1 C5 -79.2(5) .
O1 Zr1 C1 C5 -115.0(6) .
Cl2 Zr1 C1 C5 103.5(5) .
Cl1 Zr1 C1 C5 -163.7(5) .
C2 Zr1 C1 C5 116.7(9) .
C4 Zr1 C1 C5 40.3(5) .
C3 Zr1 C1 C5 81.4(6) .
Cl3 Zr1 C1 C5 -7.2(6) .
O2 Zr1 C1 C2 164.1(7) .
O1 Zr1 C1 C2 128.3(6) .
Cl2 Zr1 C1 C2 -13.1(7) .
Cl1 Zr1 C1 C2 79.7(6) .
C5 Zr1 C1 C2 -116.7(9) .
C4 Zr1 C1 C2 -76.4(7) .
C3 Zr1 C1 C2 -35.3(6) .
Cl3 Zr1 C1 C2 -123.9(6) .
O2 Zr1 C1 C6 42.6(9) .
O1 Zr1 C1 C6 6.8(13) .
Cl2 Zr1 C1 C6 -134.7(9) .
Cl1 Zr1 C1 C6 -41.9(9) .
C5 Zr1 C1 C6 121.8(12) .
C2 Zr1 C1 C6 -121.6(13) .
C4 Zr1 C1 C6 162.1(11) .
C3 Zr1 C1 C6 -156.8(11) .
Cl3 Zr1 C1 C6 114.6(9) .
C5 C1 C2 C3 -0.4(10) .
C6 C1 C2 C3 -175.4(8) .
Zr1 C1 C2 C3 67.3(6) .
C5 C1 C2 C7 175.9(8) .
C6 C1 C2 C7 0.9(14) .
Zr1 C1 C2 C7 -116.5(9) .
C5 C1 C2 Zr1 -67.6(6) .
C6 C1 C2 Zr1 117.3(8) .
O2 Zr1 C2 C3 -132.5(6) .
O1 Zr1 C2 C3 125.9(6) .
Cl2 Zr1 C2 C3 53.3(6) .
Cl1 Zr1 C2 C3 147.9(6) .
C1 Zr1 C2 C3 -115.9(9) .
C5 Zr1 C2 C3 -80.1(6) .
C4 Zr1 C2 C3 -37.2(6) .
Cl3 Zr1 C2 C3 -37.8(7) .
O2 Zr1 C2 C1 -16.6(7) .
O1 Zr1 C2 C1 -118.2(7) .
Cl2 Zr1 C2 C1 169.2(6) .
Cl1 Zr1 C2 C1 -96.2(6) .
C5 Zr1 C2 C1 35.8(6) .
C4 Zr1 C2 C1 78.7(7) .
C3 Zr1 C2 C1 115.9(9) .
Cl3 Zr1 C2 C1 78.1(7) .
O2 Zr1 C2 C7 107.2(10) .
O1 Zr1 C2 C7 5.6(15) .
Cl2 Zr1 C2 C7 -67.0(10) .
Cl1 Zr1 C2 C7 27.6(10) .
C1 Zr1 C2 C7 123.8(13) .
C5 Zr1 C2 C7 159.6(12) .
C4 Zr1 C2 C7 -157.5(12) .
C3 Zr1 C2 C7 -120.3(13) .
Cl3 Zr1 C2 C7 -158.1(9) .
C1 C2 C3 C4 0.1(9) .
C7 C2 C3 C4 -176.3(8) .
Zr1 C2 C3 C4 65.3(5) .
C1 C2 C3 C8 171.2(8) .
C7 C2 C3 C8 -5.3(13) .
Zr1 C2 C3 C8 -123.7(8) .
C1 C2 C3 Zr1 -65.1(6) .
C7 C2 C3 Zr1 118.4(8) .
O2 Zr1 C3 C2 61.4(7) .
O1 Zr1 C3 C2 -124.1(7) .
Cl2 Zr1 C3 C2 -124.4(6) .
Cl1 Zr1 C3 C2 -33.1(6) .
C1 Zr1 C3 C2 37.0(6) .
C5 Zr1 C3 C2 76.8(6) .
C4 Zr1 C3 C2 116.3(8) .
Cl3 Zr1 C3 C2 151.8(6) .
O2 Zr1 C3 C4 -54.9(7) .
O1 Zr1 C3 C4 119.6(6) .
Cl2 Zr1 C3 C4 119.3(6) .
Cl1 Zr1 C3 C4 -149.4(5) .
C1 Zr1 C3 C4 -79.3(6) .
C5 Zr1 C3 C4 -39.6(5) .
C2 Zr1 C3 C4 -116.3(8) .
Cl3 Zr1 C3 C4 35.5(6) .
O2 Zr1 C3 C8 -176.5(11) .
O1 Zr1 C3 C8 -1.9(16) .
Cl2 Zr1 C3 C8 -2.2(12) .
Cl1 Zr1 C3 C8 89.1(12) .
C1 Zr1 C3 C8 159.1(14) .
C5 Zr1 C3 C8 -161.1(14) .
C2 Zr1 C3 C8 122.1(15) .
C4 Zr1 C3 C8 -121.6(15) .
Cl3 Zr1 C3 C8 -86.1(12) .
C2 C3 C4 C5 0.1(8) .
C8 C3 C4 C5 -170.9(8) .
Zr1 C3 C4 C5 66.0(5) .
C2 C3 C4 C9 173.7(8) .
C8 C3 C4 C9 2.7(13) .
Zr1 C3 C4 C9 -120.3(9) .
C2 C3 C4 Zr1 -65.9(6) .
C8 C3 C4 Zr1 123.1(8) .
O2 Zr1 C4 C3 137.7(6) .
O1 Zr1 C4 C3 -130.1(5) .
Cl2 Zr1 C4 C3 -57.7(6) .
Cl1 Zr1 C4 C3 41.6(7) .
C1 Zr1 C4 C3 74.8(6) .
C5 Zr1 C4 C3 112.3(7) .
C2 Zr1 C4 C3 34.7(5) .
Cl3 Zr1 C4 C3 -145.7(6) .
O2 Zr1 C4 C5 25.5(6) .
O1 Zr1 C4 C5 117.6(5) .
Cl2 Zr1 C4 C5 -170.0(5) .
Cl1 Zr1 C4 C5 -70.7(7) .
C1 Zr1 C4 C5 -37.4(4) .
C2 Zr1 C4 C5 -77.5(5) .
C3 Zr1 C4 C5 -112.3(7) .
Cl3 Zr1 C4 C5 102.0(5) .
O2 Zr1 C4 C9 -95.0(13) .
O1 Zr1 C4 C9 -2.9(17) .
Cl2 Zr1 C4 C9 69.5(13) .
Cl1 Zr1 C4 C9 168.8(12) .
C1 Zr1 C4 C9 -157.9(15) .
C5 Zr1 C4 C9 -120.5(15) .
C2 Zr1 C4 C9 162.0(15) .
C3 Zr1 C4 C9 127.2(16) .
Cl3 Zr1 C4 C9 -18.5(13) .
C2 C1 C5 C4 0.4(9) .
C6 C1 C5 C4 175.4(7) .
Zr1 C1 C5 C4 -67.9(5) .
C2 C1 C5 C10 -175.1(8) .
C6 C1 C5 C10 -0.2(13) .
Zr1 C1 C5 C10 116.6(8) .
C2 C1 C5 Zr1 68.3(6) .
C6 C1 C5 Zr1 -116.8(8) .
C3 C4 C5 C1 -0.3(8) .
C9 C4 C5 C1 -174.3(8) .
Zr1 C4 C5 C1 67.4(5) .
C3 C4 C5 C10 175.2(8) .
C9 C4 C5 C10 1.2(13) .
Zr1 C4 C5 C10 -117.1(8) .
C3 C4 C5 Zr1 -67.7(5) .
C9 C4 C5 Zr1 118.3(8) .
O2 Zr1 C5 C1 93.6(6) .
O1 Zr1 C5 C1 122.8(5) .
Cl2 Zr1 C5 C1 -99.3(6) .
Cl1 Zr1 C5 C1 18.0(6) .
C2 Zr1 C5 C1 -36.0(5) .
C4 Zr1 C5 C1 -111.7(7) .
C3 Zr1 C5 C1 -73.9(6) .
Cl3 Zr1 C5 C1 173.7(5) .
O2 Zr1 C5 C4 -154.7(6) .
O1 Zr1 C5 C4 -125.5(5) .
Cl2 Zr1 C5 C4 12.3(6) .
Cl1 Zr1 C5 C4 129.7(5) .
C1 Zr1 C5 C4 111.7(7) .
C2 Zr1 C5 C4 75.7(6) .
C3 Zr1 C5 C4 37.8(5) .
Cl3 Zr1 C5 C4 -74.6(5) .
O2 Zr1 C5 C10 -30.2(10) .
O1 Zr1 C5 C10 -1.0(14) .
Cl2 Zr1 C5 C10 136.9(10) .
Cl1 Zr1 C5 C10 -105.7(10) .
C1 Zr1 C5 C10 -123.8(13) .
C2 Zr1 C5 C10 -159.8(12) .
C4 Zr1 C5 C10 124.6(13) .
C3 Zr1 C5 C10 162.3(12) .
Cl3 Zr1 C5 C10 49.9(10) .
Zr1 O2 C11 O3 -1.1(10) .
Zr1 O2 C11 C12 178.4(4) .
Zr2 O3 C11 O2 21.0(9) .
Zr2 O3 C11 C12 -158.4(4) .
O2 C11 C12 C17 157.9(6) .
O3 C11 C12 C17 -22.6(8) .
O2 C11 C12 C13 -23.6(8) .
O3 C11 C12 C13 155.8(6) .
C17 C12 C13 C14 0.1(10) .
C11 C12 C13 C14 -178.4(7) .
C12 C13 C14 C15 -0.8(12) .
C13 C14 C15 C16 0.0(13) .
C14 C15 C16 C17 1.5(12) .
C15 C16 C17 C12 -2.1(11) .
C13 C12 C17 C16 1.3(10) .
C11 C12 C17 C16 179.8(6) .
O1 Zr2 C18 C19 165.8(4) .
O6 Zr2 C18 C19 -0.4(4) .
O4 Zr2 C18 C19 -110.2(4) .
O3 Zr2 C18 C19 79.4(4) .
C22 Zr2 C18 C19 -114.3(5) .
C20 Zr2 C18 C19 -36.9(3) .
C21 Zr2 C18 C19 -77.0(4) .
Cl3 Zr2 C18 C19 123.7(3) .
O1 Zr2 C18 C22 -79.9(4) .
O6 Zr2 C18 C22 113.9(4) .
O4 Zr2 C18 C22 4.1(4) .
O3 Zr2 C18 C22 -166.3(4) .
C19 Zr2 C18 C22 114.3(5) .
C20 Zr2 C18 C22 77.4(4) .
C21 Zr2 C18 C22 37.3(3) .
Cl3 Zr2 C18 C22 -122.0(3) .
O1 Zr2 C18 C23 43.4(5) .
O6 Zr2 C18 C23 -122.8(5) .
O4 Zr2 C18 C23 127.4(5) .
O3 Zr2 C18 C23 -43.0(5) .
C19 Zr2 C18 C23 -122.4(7) .
C22 Zr2 C18 C23 123.3(7) .
C20 Zr2 C18 C23 -159.3(6) .
C21 Zr2 C18 C23 160.6(6) .
Cl3 Zr2 C18 C23 1.3(7) .
C22 C18 C19 C20 0.5(7) .
C23 C18 C19 C20 -175.2(6) .
Zr2 C18 C19 C20 68.2(4) .
C22 C18 C19 C24 174.1(6) .
C23 C18 C19 C24 -1.5(10) .
Zr2 C18 C19 C24 -118.1(6) .
C22 C18 C19 Zr2 -67.8(4) .
C23 C18 C19 Zr2 116.6(6) .
O1 Zr2 C19 C20 -129.9(3) .
O6 Zr2 C19 C20 65.2(4) .
O4 Zr2 C19 C20 -21.7(4) .
O3 Zr2 C19 C20 152.3(4) .
C18 Zr2 C19 C20 -114.5(5) .
C22 Zr2 C19 C20 -77.1(4) .
C21 Zr2 C19 C20 -36.4(3) .
Cl3 Zr2 C19 C20 133.5(3) .
O1 Zr2 C19 C18 -15.4(4) .
O6 Zr2 C19 C18 179.7(4) .
O4 Zr2 C19 C18 92.8(4) .
O3 Zr2 C19 C18 -93.2(4) .
C22 Zr2 C19 C18 37.4(3) .
C20 Zr2 C19 C18 114.5(5) .
C21 Zr2 C19 C18 78.1(4) .
Cl3 Zr2 C19 C18 -112.0(4) .
O1 Zr2 C19 C24 107.6(5) .
O6 Zr2 C19 C24 -57.3(5) .
O4 Zr2 C19 C24 -144.2(5) .
O3 Zr2 C19 C24 29.8(5) .
C18 Zr2 C19 C24 123.0(7) .
C22 Zr2 C19 C24 160.4(6) .
C20 Zr2 C19 C24 -122.5(7) .
C21 Zr2 C19 C24 -158.9(6) .
Cl3 Zr2 C19 C24 11.0(7) .
C18 C19 C20 C21 -0.4(7) .
C24 C19 C20 C21 -174.2(6) .
Zr2 C19 C20 C21 66.3(4) .
C18 C19 C20 C25 172.5(6) .
C24 C19 C20 C25 -1.3(10) .
Zr2 C19 C20 C25 -120.8(6) .
C18 C19 C20 Zr2 -66.7(4) .
C24 C19 C20 Zr2 119.5(6) .
O1 Zr2 C20 C19 68.1(4) .
O6 Zr2 C20 C19 -111.3(4) .
O4 Zr2 C20 C19 162.7(4) .
O3 Zr2 C20 C19 -27.7(4) .
C18 Zr2 C20 C19 37.7(4) .
C22 Zr2 C20 C19 78.5(4) .
C21 Zr2 C20 C19 116.1(5) .
Cl3 Zr2 C20 C19 -114.7(4) .
O1 Zr2 C20 C21 -48.0(4) .
O6 Zr2 C20 C21 132.6(3) .
O4 Zr2 C20 C21 46.7(3) .
O3 Zr2 C20 C21 -143.7(3) .
C18 Zr2 C20 C21 -78.4(4) .
C19 Zr2 C20 C21 -116.1(5) .
C22 Zr2 C20 C21 -37.5(3) .
Cl3 Zr2 C20 C21 129.2(4) .
O1 Zr2 C20 C25 -170.4(5) .
O6 Zr2 C20 C25 10.2(5) .
O4 Zr2 C20 C25 -75.7(5) .
O3 Zr2 C20 C25 93.9(5) .
C18 Zr2 C20 C25 159.2(6) .
C19 Zr2 C20 C25 121.5(7) .
C22 Zr2 C20 C25 -159.9(6) .
C21 Zr2 C20 C25 -122.4(7) .
Cl3 Zr2 C20 C25 6.8(8) .
C19 C20 C21 C22 0.2(6) .
C25 C20 C21 C22 -172.8(6) .
Zr2 C20 C21 C22 64.9(4) .
C19 C20 C21 C26 172.4(6) .
C25 C20 C21 C26 -0.5(10) .
Zr2 C20 C21 C26 -122.9(6) .
C19 C20 C21 Zr2 -64.7(4) .
C25 C20 C21 Zr2 122.4(6) .
O1 Zr2 C21 C20 144.1(3) .
O6 Zr2 C21 C20 -46.6(3) .
O4 Zr2 C21 C20 -131.5(4) .
O3 Zr2 C21 C20 47.1(4) .
C18 Zr2 C21 C20 77.3(4) .
C19 Zr2 C21 C20 36.4(3) .
C22 Zr2 C21 C20 114.6(5) .
Cl3 Zr2 C21 C20 -131.3(3) .
O1 Zr2 C21 C22 29.5(4) .
O6 Zr2 C21 C22 -161.2(3) .
O4 Zr2 C21 C22 113.9(4) .
O3 Zr2 C21 C22 -67.5(4) .
C18 Zr2 C21 C22 -37.3(3) .
C19 Zr2 C21 C22 -78.2(4) .
C20 Zr2 C21 C22 -114.6(5) .
Cl3 Zr2 C21 C22 114.1(4) .
O1 Zr2 C21 C26 -92.7(6) .
O6 Zr2 C21 C26 76.6(6) .
O4 Zr2 C21 C26 -8.4(5) .
O3 Zr2 C21 C26 170.2(5) .
C18 Zr2 C21 C26 -159.6(7) .
C19 Zr2 C21 C26 159.6(6) .
C22 Zr2 C21 C26 -122.2(7) .
C20 Zr2 C21 C26 123.2(7) .
Cl3 Zr2 C21 C26 -8.1(8) .
C19 C18 C22 C21 -0.4(6) .
C23 C18 C22 C21 175.3(6) .
Zr2 C18 C22 C21 -67.4(4) .
C19 C18 C22 C27 -173.6(6) .
C23 C18 C22 C27 2.0(10) .
Zr2 C18 C22 C27 119.3(6) .
C19 C18 C22 Zr2 67.1(4) .
C23 C18 C22 Zr2 -117.3(6) .
C20 C21 C22 C18 0.1(6) .
C26 C21 C22 C18 -172.1(6) .
Zr2 C21 C22 C18 65.6(4) .
C20 C21 C22 C27 173.6(6) .
C26 C21 C22 C27 1.3(10) .
Zr2 C21 C22 C27 -120.9(6) .
C20 C21 C22 Zr2 -65.5(4) .
C26 C21 C22 Zr2 122.3(6) .
O1 Zr2 C22 C18 94.3(4) .
O6 Zr2 C22 C18 -90.1(4) .
O4 Zr2 C22 C18 -176.5(4) .
O3 Zr2 C22 C18 14.4(4) .
C19 Zr2 C22 C18 -37.6(3) .
C20 Zr2 C22 C18 -77.6(4) .
C21 Zr2 C22 C18 -114.6(5) .
Cl3 Zr2 C22 C18 112.7(4) .
O1 Zr2 C22 C21 -151.1(4) .
O6 Zr2 C22 C21 24.4(4) .
O4 Zr2 C22 C21 -62.0(3) .
O3 Zr2 C22 C21 129.0(3) .
C18 Zr2 C22 C21 114.6(5) .
C19 Zr2 C22 C21 77.0(4) .
C20 Zr2 C22 C21 36.9(3) .
Cl3 Zr2 C22 C21 -132.8(3) .
O1 Zr2 C22 C27 -29.0(6) .
O6 Zr2 C22 C27 146.6(5) .
O4 Zr2 C22 C27 60.2(6) .
O3 Zr2 C22 C27 -108.8(6) .
C18 Zr2 C22 C27 -123.3(7) .
C19 Zr2 C22 C27 -160.8(7) .
C20 Zr2 C22 C27 159.1(7) .
C21 Zr2 C22 C27 122.2(7) .
Cl3 Zr2 C22 C27 -10.6(8) .
Zr3 O5 C28 O4 -49.5(13) .
Zr3 O5 C28 C29 130.6(9) .
Zr2 O4 C28 O5 -19.3(14) .
Zr2 O4 C28 C29 160.6(8) .
O5 C28 C29 C30 164.7(5) .
O4 C28 C29 C30 -15.2(8) .
O5 C28 C29 C34 -17.4(8) .
O4 C28 C29 C34 162.7(5) .
C34 C29 C30 C31 1.9(9) .
C28 C29 C30 C31 179.8(6) .
C29 C30 C31 C32 -3.1(11) .
C30 C31 C32 C33 1.7(12) .
C31 C32 C33 C34 1.0(13) .
C32 C33 C34 C29 -2.3(12) .
C30 C29 C34 C33 0.8(10) .
C28 C29 C34 C33 -177.1(6) .
Zr2 O6 C35 O7 22(2) .
Zr2 O6 C35 C36 -157.6(15) .
Zr3 O7 C35 O6 2.6(15) .
Zr3 O7 C35 C36 -178.3(8) .
O6 C35 C36 C41 14.8(9) .
O7 C35 C36 C41 -164.4(6) .
O6 C35 C36 C37 -165.6(7) .
O7 C35 C36 C37 15.2(10) .
C41 C36 C37 C38 -0.6(13) .
C35 C36 C37 C38 179.8(8) .
C36 C37 C38 C39 1.0(17) .
C37 C38 C39 C40 -1.2(19) .
C38 C39 C40 C41 1.0(18) .
C37 C36 C41 C40 0.4(12) .
C35 C36 C41 C40 180.0(7) .
C39 C40 C41 C36 -0.6(15) .
O8 Zr3 C42 C46 -27.2(5) .
O5 Zr3 C42 C46 161.8(5) .
O7 Zr3 C42 C46 -111.0(5) .
O9 Zr3 C42 C46 70.9(6) .
C44 Zr3 C42 C46 77.2(5) .
C45 Zr3 C42 C46 36.7(5) .
C43 Zr3 C42 C46 113.9(6) .
Cl4 Zr3 C42 C46 -118.2(5) .
O8 Zr3 C42 C43 -141.1(4) .
O5 Zr3 C42 C43 48.0(4) .
O7 Zr3 C42 C43 135.1(4) .
O9 Zr3 C42 C43 -42.9(5) .
C44 Zr3 C42 C43 -36.7(4) .
C45 Zr3 C42 C43 -77.2(5) .
C46 Zr3 C42 C43 -113.9(6) .
Cl4 Zr3 C42 C43 127.9(4) .
O8 Zr3 C42 C47 97.7(7) .
O5 Zr3 C42 C47 -73.3(7) .
O7 Zr3 C42 C47 13.9(7) .
O9 Zr3 C42 C47 -164.2(6) .
C44 Zr3 C42 C47 -157.9(8) .
C45 Zr3 C42 C47 161.6(8) .
C46 Zr3 C42 C47 124.9(9) .
C43 Zr3 C42 C47 -121.2(9) .
Cl4 Zr3 C42 C47 6.7(10) .
C46 C42 C43 C44 -2.3(7) .
C47 C42 C43 C44 -174.6(6) .
Zr3 C42 C43 C44 64.7(4) .
C46 C42 C43 C48 173.6(7) .
C47 C42 C43 C48 1.4(11) .
Zr3 C42 C43 C48 -119.4(7) .
C46 C42 C43 Zr3 -67.0(5) .
C47 C42 C43 Zr3 120.7(7) .
O8 Zr3 C43 C44 -62.0(5) .
O5 Zr3 C43 C44 114.2(5) .
O7 Zr3 C43 C44 -158.6(4) .
O9 Zr3 C43 C44 31.6(5) .
C45 Zr3 C43 C44 -37.1(4) .
C46 Zr3 C43 C44 -77.9(5) .
C42 Zr3 C43 C44 -115.1(6) .
Cl4 Zr3 C43 C44 114.1(5) .
O8 Zr3 C43 C42 53.2(5) .
O5 Zr3 C43 C42 -130.7(4) .
O7 Zr3 C43 C42 -43.5(4) .
O9 Zr3 C43 C42 146.7(4) .
C44 Zr3 C43 C42 115.1(6) .
C45 Zr3 C43 C42 78.0(5) .
C46 Zr3 C43 C42 37.3(4) .
Cl4 Zr3 C43 C42 -130.8(4) .
O8 Zr3 C43 C48 176.0(5) .
O5 Zr3 C43 C48 -7.9(6) .
O7 Zr3 C43 C48 79.3(6) .
O9 Zr3 C43 C48 -90.4(6) .
C44 Zr3 C43 C48 -122.0(8) .
C45 Zr3 C43 C48 -159.1(7) .
C46 Zr3 C43 C48 160.1(7) .
C42 Zr3 C43 C48 122.8(7) .
Cl4 Zr3 C43 C48 -7.9(8) .
C42 C43 C44 C45 2.0(7) .
C48 C43 C44 C45 -174.0(6) .
Zr3 C43 C44 C45 67.0(5) .
C42 C43 C44 C49 175.7(6) .
C48 C43 C44 C49 -0.2(11) .
Zr3 C43 C44 C49 -119.3(7) .
C42 C43 C44 Zr3 -65.0(4) .
C48 C43 C44 Zr3 119.1(7) .
O8 Zr3 C44 C43 134.9(4) .
O5 Zr3 C44 C43 -62.3(5) .
O7 Zr3 C44 C43 27.1(6) .
O9 Zr3 C44 C43 -147.9(5) .
C45 Zr3 C44 C43 115.2(6) .
C46 Zr3 C44 C43 77.2(5) .
C42 Zr3 C44 C43 37.1(4) .
Cl4 Zr3 C44 C43 -130.6(4) .
O8 Zr3 C44 C45 19.7(5) .
O5 Zr3 C44 C45 -177.5(4) .
O7 Zr3 C44 C45 -88.0(5) .
O9 Zr3 C44 C45 96.9(4) .
C46 Zr3 C44 C45 -37.9(4) .
C42 Zr3 C44 C45 -78.0(5) .
C43 Zr3 C44 C45 -115.2(6) .
Cl4 Zr3 C44 C45 114.2(5) .
O8 Zr3 C44 C49 -104.2(7) .
O5 Zr3 C44 C49 58.7(7) .
O7 Zr3 C44 C49 148.1(7) .
O9 Zr3 C44 C49 -27.0(7) .
C45 Zr3 C44 C49 -123.9(9) .
C46 Zr3 C44 C49 -161.8(9) .
C42 Zr3 C44 C49 158.1(9) .
C43 Zr3 C44 C49 121.0(10) .
Cl4 Zr3 C44 C49 -9.7(10) .
C43 C44 C45 C46 -0.9(8) .
C49 C44 C45 C46 -174.4(7) .
Zr3 C44 C45 C46 67.1(5) .
C43 C44 C45 C50 175.5(7) .
C49 C44 C45 C50 2.0(12) .
Zr3 C44 C45 C50 -116.5(8) .
C43 C44 C45 Zr3 -68.0(5) .
C49 C44 C45 Zr3 118.5(7) .
O8 Zr3 C45 C46 85.0(5) .
O5 Zr3 C45 C46 -110.4(5) .
O7 Zr3 C45 C46 0.6(6) .
O9 Zr3 C45 C46 170.6(5) .
C44 Zr3 C45 C46 -113.4(7) .
C42 Zr3 C45 C46 -36.1(5) .
C43 Zr3 C45 C46 -76.7(5) .
Cl4 Zr3 C45 C46 125.4(4) .
O8 Zr3 C45 C44 -161.7(4) .
O5 Zr3 C45 C44 3.0(5) .
O7 Zr3 C45 C44 114.0(4) .
O9 Zr3 C45 C44 -76.0(4) .
C46 Zr3 C45 C44 113.4(7) .
C42 Zr3 C45 C44 77.3(5) .
C43 Zr3 C45 C44 36.7(4) .
Cl4 Zr3 C45 C44 -121.2(4) .
O8 Zr3 C45 C50 -38.0(8) .
O5 Zr3 C45 C50 126.7(8) .
O7 Zr3 C45 C50 -122.3(8) .
O9 Zr3 C45 C50 47.6(8) .
C44 Zr3 C45 C50 123.7(10) .
C46 Zr3 C45 C50 -122.9(11) .
C42 Zr3 C45 C50 -159.0(10) .
C43 Zr3 C45 C50 160.4(9) .
Cl4 Zr3 C45 C50 2.4(11) .
C43 C42 C46 C45 1.8(8) .
C47 C42 C46 C45 173.7(7) .
Zr3 C42 C46 C45 -65.9(5) .
C43 C42 C46 C51 -176.2(8) .
C47 C42 C46 C51 -4.4(13) .
Zr3 C42 C46 C51 116.1(8) .
C43 C42 C46 Zr3 67.7(4) .
C47 C42 C46 Zr3 -120.4(7) .
C44 C45 C46 C42 -0.6(8) .
C50 C45 C46 C42 -177.0(7) .
Zr3 C45 C46 C42 66.3(5) .
C44 C45 C46 C51 177.4(8) .
C50 C45 C46 C51 1.0(13) .
Zr3 C45 C46 C51 -115.7(9) .
C44 C45 C46 Zr3 -66.9(5) .
C50 C45 C46 Zr3 116.6(8) .
O8 Zr3 C46 C42 154.0(5) .
O5 Zr3 C46 C42 -23.0(6) .
O7 Zr3 C46 C42 64.4(5) .
O9 Zr3 C46 C42 -126.2(4) .
C44 Zr3 C46 C42 -78.3(5) .
C45 Zr3 C46 C42 -116.1(8) .
C43 Zr3 C46 C42 -37.9(4) .
Cl4 Zr3 C46 C42 131.6(4) .
O8 Zr3 C46 C45 -89.9(5) .
O5 Zr3 C46 C45 93.1(5) .
O7 Zr3 C46 C45 -179.5(5) .
O9 Zr3 C46 C45 -10.1(6) .
C44 Zr3 C46 C45 37.9(5) .
C42 Zr3 C46 C45 116.1(8) .
C43 Zr3 C46 C45 78.3(5) .
Cl4 Zr3 C46 C45 -112.3(6) .
O8 Zr3 C46 C51 33.2(7) .
O5 Zr3 C46 C51 -143.9(7) .
O7 Zr3 C46 C51 -56.5(7) .
O9 Zr3 C46 C51 112.9(7) .
C44 Zr3 C46 C51 160.9(8) .
C45 Zr3 C46 C51 123.0(10) .
C42 Zr3 C46 C51 -120.9(9) .
C43 Zr3 C46 C51 -158.7(8) .
Cl4 Zr3 C46 C51 10.7(10) .
Zr4 O10 C52 O9 -4.6(11) .
Zr4 O10 C52 C53 175.8(4) .
Zr3 O9 C52 O10 -11.8(10) .
Zr3 O9 C52 C53 167.8(4) .
O10 C52 C53 C54 15.3(9) .
O9 C52 C53 C54 -164.3(6) .
O10 C52 C53 C58 -165.8(6) .
O9 C52 C53 C58 14.6(9) .
C58 C53 C54 C55 0.6(12) .
C52 C53 C54 C55 179.5(7) .
C53 C54 C55 C56 -1.9(15) .
C54 C55 C56 C57 2.9(17) .
C55 C56 C57 C58 -2.6(16) .
C56 C57 C58 C53 1.3(14) .
C54 C53 C58 C57 -0.3(12) .
C52 C53 C58 C57 -179.2(7) .
O10 Zr4 C59 C60 -139.4(4) .
O8 Zr4 C59 C60 127.9(5) .
Cl5 Zr4 C59 C60 57.0(5) .
Cl6 Zr4 C59 C60 -42.3(6) .
C62 Zr4 C59 C60 -77.3(5) .
C63 Zr4 C59 C60 -115.1(6) .
C61 Zr4 C59 C60 -37.2(4) .
Cl4 Zr4 C59 C60 145.5(5) .
O10 Zr4 C59 C63 -24.3(4) .
O8 Zr4 C59 C63 -117.0(5) .
Cl5 Zr4 C59 C63 172.1(4) .
Cl6 Zr4 C59 C63 72.8(5) .
C62 Zr4 C59 C63 37.9(4) .
C61 Zr4 C59 C63 77.9(5) .
C60 Zr4 C59 C63 115.1(6) .
Cl4 Zr4 C59 C63 -99.4(4) .
O10 Zr4 C59 C64 97.8(8) .
O8 Zr4 C59 C64 5.0(11) .
Cl5 Zr4 C59 C64 -65.8(8) .
Cl6 Zr4 C59 C64 -165.1(7) .
C62 Zr4 C59 C64 159.9(9) .
C63 Zr4 C59 C64 122.0(10) .
C61 Zr4 C59 C64 -160.0(9) .
C60 Zr4 C59 C64 -122.9(10) .
Cl4 Zr4 C59 C64 22.6(7) .
C63 C59 C60 C61 -1.7(8) .
C64 C59 C60 C61 -173.2(7) .
Zr4 C59 C60 C61 64.5(5) .
C63 C59 C60 C65 169.3(8) .
C64 C59 C60 C65 -2.2(13) .
Zr4 C59 C60 C65 -124.6(8) .
C63 C59 C60 Zr4 -66.1(5) .
C64 C59 C60 Zr4 122.4(7) .
O10 Zr4 C60 C59 52.5(5) .
O8 Zr4 C60 C59 -117.5(5) .
Cl5 Zr4 C60 C59 -119.8(5) .
Cl6 Zr4 C60 C59 148.7(4) .
C62 Zr4 C60 C59 78.8(5) .
C63 Zr4 C60 C59 37.7(4) .
C61 Zr4 C60 C59 115.1(7) .
Cl4 Zr4 C60 C59 -35.4(5) .
O10 Zr4 C60 C61 -62.6(5) .
O8 Zr4 C60 C61 127.4(5) .
Cl5 Zr4 C60 C61 125.1(4) .
Cl6 Zr4 C60 C61 33.6(5) .
C62 Zr4 C60 C61 -36.4(4) .
C63 Zr4 C60 C61 -77.5(5) .
C59 Zr4 C60 C61 -115.1(7) .
Cl4 Zr4 C60 C61 -150.6(4) .
O10 Zr4 C60 C65 175.2(7) .
O8 Zr4 C60 C65 5.2(11) .
Cl5 Zr4 C60 C65 2.9(7) .
Cl6 Zr4 C60 C65 -88.6(8) .
C62 Zr4 C60 C65 -158.5(9) .
C63 Zr4 C60 C65 160.3(9) .
C59 Zr4 C60 C65 122.7(10) .
C61 Zr4 C60 C65 -122.2(10) .
Cl4 Zr4 C60 C65 87.3(8) .
C59 C60 C61 C62 0.9(9) .
C65 C60 C61 C62 -170.1(8) .
Zr4 C60 C61 C62 65.1(5) .
C59 C60 C61 C66 174.5(8) .
C65 C60 C61 C66 3.5(13) .
Zr4 C60 C61 C66 -121.3(9) .
C59 C60 C61 Zr4 -64.2(5) .
C65 C60 C61 Zr4 124.8(8) .
O10 Zr4 C61 C62 16.4(5) .
O8 Zr4 C61 C62 117.6(5) .
Cl5 Zr4 C61 C62 -168.3(4) .
Cl6 Zr4 C61 C62 96.8(5) .
C63 Zr4 C61 C62 -38.1(5) .
C59 Zr4 C61 C62 -79.4(5) .
C60 Zr4 C61 C62 -115.8(7) .
Cl4 Zr4 C61 C62 -75.9(5) .
O10 Zr4 C61 C60 132.1(4) .
O8 Zr4 C61 C60 -126.6(5) .
Cl5 Zr4 C61 C60 -52.5(4) .
Cl6 Zr4 C61 C60 -147.4(4) .
C62 Zr4 C61 C60 115.8(7) .
C63 Zr4 C61 C60 77.7(5) .
C59 Zr4 C61 C60 36.4(4) .
Cl4 Zr4 C61 C60 39.9(5) .
O10 Zr4 C61 C66 -103.6(7) .
O8 Zr4 C61 C66 -2.3(10) .
Cl5 Zr4 C61 C66 71.8(7) .
Cl6 Zr4 C61 C66 -23.1(7) .
C62 Zr4 C61 C66 -119.9(9) .
C63 Zr4 C61 C66 -158.0(8) .
C59 Zr4 C61 C66 160.7(8) .
C60 Zr4 C61 C66 124.3(9) .
Cl4 Zr4 C61 C66 164.2(6) .
C60 C61 C62 C63 0.2(9) .
C66 C61 C62 C63 -173.6(8) .
Zr4 C61 C62 C63 67.3(5) .
C60 C61 C62 C67 174.3(7) .
C66 C61 C62 C67 0.5(13) .
Zr4 C61 C62 C67 -118.6(8) .
C60 C61 C62 Zr4 -67.1(5) .
C66 C61 C62 Zr4 119.1(8) .
O10 Zr4 C62 C61 -164.2(5) .
O8 Zr4 C62 C61 -129.0(5) .
Cl5 Zr4 C62 C61 14.4(5) .
Cl6 Zr4 C62 C61 -78.8(4) .
C63 Zr4 C62 C61 113.9(7) .
C59 Zr4 C62 C61 76.0(5) .
C60 Zr4 C62 C61 36.7(4) .
Cl4 Zr4 C62 C61 125.5(4) .
O10 Zr4 C62 C63 81.8(5) .
O8 Zr4 C62 C63 117.1(5) .
Cl5 Zr4 C62 C63 -99.5(5) .
Cl6 Zr4 C62 C63 167.3(5) .
C59 Zr4 C62 C63 -37.9(5) .
C61 Zr4 C62 C63 -113.9(7) .
C60 Zr4 C62 C63 -77.3(5) .
Cl4 Zr4 C62 C63 11.6(5) .
O10 Zr4 C62 C67 -42.8(6) .
O8 Zr4 C62 C67 -7.6(9) .
Cl5 Zr4 C62 C67 135.8(6) .
Cl6 Zr4 C62 C67 42.6(6) .
C63 Zr4 C62 C67 -124.7(9) .
C59 Zr4 C62 C67 -162.6(7) .
C61 Zr4 C62 C67 121.4(8) .
C60 Zr4 C62 C67 158.1(7) .
Cl4 Zr4 C62 C67 -113.1(6) .
C61 C62 C63 C59 -1.2(8) .
C67 C62 C63 C59 -175.0(8) .
Zr4 C62 C63 C59 67.5(5) .
C61 C62 C63 C68 174.3(7) .
C67 C62 C63 C68 0.5(13) .
Zr4 C62 C63 C68 -117.0(7) .
C61 C62 C63 Zr4 -68.7(5) .
C67 C62 C63 Zr4 117.6(8) .
C60 C59 C63 C62 1.8(8) .
C64 C59 C63 C62 173.2(7) .
Zr4 C59 C63 C62 -66.8(5) .
C60 C59 C63 C68 -173.7(7) .
C64 C59 C63 C68 -2.4(12) .
Zr4 C59 C63 C68 117.6(7) .
C60 C59 C63 Zr4 68.6(5) .
C64 C59 C63 Zr4 -120.0(7) .
O10 Zr4 C63 C62 -90.4(5) .
O8 Zr4 C63 C62 -123.0(5) .
Cl5 Zr4 C63 C62 104.1(5) .
Cl6 Zr4 C63 C62 -14.2(5) .
C59 Zr4 C63 C62 113.7(6) .
C61 Zr4 C63 C62 37.1(4) .
C60 Zr4 C63 C62 77.5(5) .
Cl4 Zr4 C63 C62 -169.8(5) .
O10 Zr4 C63 C59 155.9(4) .
O8 Zr4 C63 C59 123.3(5) .
Cl5 Zr4 C63 C59 -9.5(5) .
Cl6 Zr4 C63 C59 -127.8(4) .
C62 Zr4 C63 C59 -113.7(6) .
C61 Zr4 C63 C59 -76.6(5) .
C60 Zr4 C63 C59 -36.1(4) .
Cl4 Zr4 C63 C59 76.5(4) .
O10 Zr4 C63 C68 32.7(7) .
O8 Zr4 C63 C68 0.1(10) .
Cl5 Zr4 C63 C68 -132.7(7) .
Cl6 Zr4 C63 C68 108.9(7) .
C62 Zr4 C63 C68 123.1(10) .
C59 Zr4 C63 C68 -123.2(9) .
C61 Zr4 C63 C68 160.2(8) .
C60 Zr4 C63 C68 -159.4(8) .
Cl4 Zr4 C63 C68 -46.7(7) .
O15 Zr5 C69 C70 -59.4(4) .
O11 Zr5 C69 C70 117.3(3) 3_655
O12 Zr5 C69 C70 -156.3(3) .
O13 Zr5 C69 C70 33.0(3) .
C71 Zr5 C69 C70 -37.2(3) .
C72 Zr5 C69 C70 -78.2(3) .
C73 Zr5 C69 C70 -115.1(4) .
Cl7 Zr5 C69 C70 117.2(3) .
O15 Zr5 C69 C73 55.7(3) .
O11 Zr5 C69 C73 -127.6(3) 3_655
O12 Zr5 C69 C73 -41.2(3) .
O13 Zr5 C69 C73 148.1(3) .
C71 Zr5 C69 C73 77.8(3) .
C72 Zr5 C69 C73 36.9(3) .
C70 Zr5 C69 C73 115.1(4) .
Cl7 Zr5 C69 C73 -127.7(3) .
O15 Zr5 C69 C74 178.9(4) .
O11 Zr5 C69 C74 -4.4(4) 3_655
O12 Zr5 C69 C74 82.0(5) .
O13 Zr5 C69 C74 -88.7(5) .
C71 Zr5 C69 C74 -159.0(5) .
C72 Zr5 C69 C74 160.1(5) .
C70 Zr5 C69 C74 -121.7(6) .
C73 Zr5 C69 C74 123.2(6) .
Cl7 Zr5 C69 C74 -4.5(7) .
C73 C69 C70 C71 -0.8(6) .
C74 C69 C70 C71 -174.1(5) .
Zr5 C69 C70 C71 65.4(3) .
C73 C69 C70 C75 172.6(5) .
C74 C69 C70 C75 -0.7(8) .
Zr5 C69 C70 C75 -121.2(5) .
C73 C69 C70 Zr5 -66.2(3) .
C74 C69 C70 Zr5 120.5(5) .
O15 Zr5 C70 C71 21.8(3) .
O11 Zr5 C70 C71 -174.9(3) 3_655
O12 Zr5 C70 C71 -84.5(3) .
O13 Zr5 C70 C71 98.7(3) .
C72 Zr5 C70 C71 -37.6(3) .
C73 Zr5 C70 C71 -77.9(3) .
C69 Zr5 C70 C71 -114.8(5) .
Cl7 Zr5 C70 C71 113.1(3) .
O15 Zr5 C70 C69 136.6(3) .
O11 Zr5 C70 C69 -60.0(3) 3_655
O12 Zr5 C70 C69 30.3(4) .
O13 Zr5 C70 C69 -146.5(3) .
C71 Zr5 C70 C69 114.8(5) .
C72 Zr5 C70 C69 77.3(3) .
C73 Zr5 C70 C69 36.9(3) .
Cl7 Zr5 C70 C69 -132.0(3) .
O15 Zr5 C70 C75 -100.7(5) .
O11 Zr5 C70 C75 62.6(5) 3_655
O12 Zr5 C70 C75 153.0(5) .
O13 Zr5 C70 C75 -23.8(5) .
C71 Zr5 C70 C75 -122.5(6) .
C72 Zr5 C70 C75 -160.0(6) .
C73 Zr5 C70 C75 159.6(6) .
C69 Zr5 C70 C75 122.7(7) .
Cl7 Zr5 C70 C75 -9.3(7) .
C69 C70 C71 C72 0.6(6) .
C75 C70 C71 C72 -172.7(5) .
Zr5 C70 C71 C72 67.4(4) .
C69 C70 C71 C76 176.4(5) .
C75 C70 C71 C76 3.1(9) .
Zr5 C70 C71 C76 -116.8(5) .
C69 C70 C71 Zr5 -66.8(3) .
C75 C70 C71 Zr5 119.9(5) .
O15 Zr5 C71 C70 -159.5(3) .
O11 Zr5 C71 C70 6.2(4) 3_655
O12 Zr5 C71 C70 116.7(3) .
O13 Zr5 C71 C70 -74.6(3) .
C72 Zr5 C71 C70 114.3(4) .
C73 Zr5 C71 C70 77.1(3) .
C69 Zr5 C71 C70 36.9(3) .
Cl7 Zr5 C71 C70 -124.2(3) .
O15 Zr5 C71 C72 86.1(3) .
O11 Zr5 C71 C72 -108.1(3) 3_655
O12 Zr5 C71 C72 2.4(4) .
O13 Zr5 C71 C72 171.1(3) .
C70 Zr5 C71 C72 -114.3(4) .
C73 Zr5 C71 C72 -37.2(3) .
C69 Zr5 C71 C72 -77.4(3) .
Cl7 Zr5 C71 C72 121.5(3) .
O15 Zr5 C71 C76 -37.0(5) .
O11 Zr5 C71 C76 128.8(5) 3_655
O12 Zr5 C71 C76 -120.8(5) .
O13 Zr5 C71 C76 47.9(5) .
C72 Zr5 C71 C76 -123.1(6) .
C70 Zr5 C71 C76 122.5(6) .
C73 Zr5 C71 C76 -160.3(6) .
C69 Zr5 C71 C76 159.5(6) .
Cl7 Zr5 C71 C76 -1.6(7) .
C70 C71 C72 C73 -0.1(6) .
C76 C71 C72 C73 -175.9(5) .
Zr5 C71 C72 C73 67.8(4) .
C70 C71 C72 C77 174.7(5) .
C76 C71 C72 C77 -1.0(9) .
Zr5 C71 C72 C77 -117.3(6) .
C70 C71 C72 Zr5 -68.0(4) .
C76 C71 C72 Zr5 116.3(5) .
O15 Zr5 C72 C73 157.3(3) .
O11 Zr5 C72 C73 -17.4(4) 3_655
O12 Zr5 C72 C73 67.8(3) .
O13 Zr5 C72 C73 -124.0(3) .
C71 Zr5 C72 C73 -114.3(5) .
C70 Zr5 C72 C73 -77.0(3) .
C69 Zr5 C72 C73 -36.8(3) .
Cl7 Zr5 C72 C73 131.0(3) .
O15 Zr5 C72 C71 -88.4(3) .
O11 Zr5 C72 C71 96.8(3) 3_655
O12 Zr5 C72 C71 -177.9(3) .
O13 Zr5 C72 C71 -9.7(4) .
C70 Zr5 C72 C71 37.3(3) .
C73 Zr5 C72 C71 114.3(5) .
C69 Zr5 C72 C71 77.5(3) .
Cl7 Zr5 C72 C71 -114.7(3) .
O15 Zr5 C72 C77 35.0(5) .
O11 Zr5 C72 C77 -139.7(5) 3_655
O12 Zr5 C72 C77 -54.5(5) .
O13 Zr5 C72 C77 113.7(5) .
C71 Zr5 C72 C77 123.4(6) .
C70 Zr5 C72 C77 160.7(6) .
C73 Zr5 C72 C77 -122.3(6) .
C69 Zr5 C72 C77 -159.1(6) .
Cl7 Zr5 C72 C77 8.7(7) .
C71 C72 C73 C69 -0.3(6) .
C77 C72 C73 C69 -175.4(5) .
Zr5 C72 C73 C69 66.1(4) .
C71 C72 C73 C78 172.9(5) .
C77 C72 C73 C78 -2.1(9) .
Zr5 C72 C73 C78 -120.7(5) .
C71 C72 C73 Zr5 -66.4(4) .
C77 C72 C73 Zr5 118.6(6) .
C70 C69 C73 C72 0.7(6) .
C74 C69 C73 C72 173.9(5) .
Zr5 C69 C73 C72 -65.1(4) .
C70 C69 C73 C78 -172.5(5) .
C74 C69 C73 C78 0.7(8) .
Zr5 C69 C73 C78 121.7(5) .
C70 C69 C73 Zr5 65.8(3) .
C74 C69 C73 Zr5 -121.0(5) .
O15 Zr5 C73 C72 -23.9(3) .
O11 Zr5 C73 C72 166.3(3) 3_655
O12 Zr5 C73 C72 -107.0(3) .
O13 Zr5 C73 C72 74.2(4) .
C71 Zr5 C73 C72 37.7(3) .
C70 Zr5 C73 C72 78.3(3) .
C69 Zr5 C73 C72 115.2(4) .
Cl7 Zr5 C73 C72 -114.5(3) .
O15 Zr5 C73 C69 -139.2(3) .
O11 Zr5 C73 C69 51.0(3) 3_655
O12 Zr5 C73 C69 137.7(3) .
O13 Zr5 C73 C69 -41.0(3) .
C71 Zr5 C73 C69 -77.6(3) .
C72 Zr5 C73 C69 -115.2(4) .
C70 Zr5 C73 C69 -36.9(3) .
Cl7 Zr5 C73 C69 130.2(3) .
O15 Zr5 C73 C78 98.1(5) .
O11 Zr5 C73 C78 -71.7(5) 3_655
O12 Zr5 C73 C78 15.0(4) .
O13 Zr5 C73 C78 -163.8(4) .
C71 Zr5 C73 C78 159.7(5) .
C72 Zr5 C73 C78 122.0(6) .
C70 Zr5 C73 C78 -159.7(5) .
C69 Zr5 C73 C78 -122.8(6) .
Cl7 Zr5 C73 C78 7.5(7) .
Zr5 O11 C79 O12 61.5(18) 3_655
Zr5 O11 C79 C80 -118.7(15) 3_655
Zr5 O12 C79 O11 2.5(10) .
Zr5 O12 C79 C80 -177.3(5) .
O11 C79 C80 C81 -162.5(5) .
O12 C79 C80 C81 17.4(8) .
O11 C79 C80 C85 17.9(8) .
O12 C79 C80 C85 -162.2(6) .
C85 C80 C81 C82 -0.5(11) .
C79 C80 C81 C82 179.9(6) .
C80 C81 C82 C83 0.4(13) .
C81 C82 C83 C84 0.3(15) .
C82 C83 C84 C85 -0.9(16) .
C83 C84 C85 C80 0.8(15) .
C81 C80 C85 C84 -0.1(12) .
C79 C80 C85 C84 179.5(7) .
Zr6 O14 C86 O13 0.0(9) .
Zr6 O14 C86 C87 179.0(4) .
Zr5 O13 C86 O14 -18.5(8) .
Zr5 O13 C86 C87 162.4(3) .
O14 C86 C87 C92 -161.1(6) .
O13 C86 C87 C92 18.0(8) .
O14 C86 C87 C88 19.4(8) .
O13 C86 C87 C88 -161.5(5) .
C92 C87 C88 C89 -0.7(10) .
C86 C87 C88 C89 178.8(6) .
C87 C88 C89 C90 0.1(11) .
C88 C89 C90 C91 0.7(12) .
C89 C90 C91 C92 -0.8(12) .
C88 C87 C92 C91 0.6(10) .
C86 C87 C92 C91 -178.8(6) .
C90 C91 C92 C87 0.1(11) .
O14 Zr6 C93 C97 161.2(4) .
O15 Zr6 C93 C97 120.0(4) .
Cl8 Zr6 C93 C97 -121.8(4) .
Cl9 Zr6 C93 C97 -5.8(4) .
C94 Zr6 C93 C97 -114.0(5) .
C95 Zr6 C93 C97 -76.3(4) .
C96 Zr6 C93 C97 -36.8(4) .
Cl7 Zr6 C93 C97 79.4(4) .
O14 Zr6 C93 C94 -84.8(4) .
O15 Zr6 C93 C94 -126.1(4) .
Cl8 Zr6 C93 C94 -7.8(4) .
Cl9 Zr6 C93 C94 108.2(4) .
C97 Zr6 C93 C94 114.0(5) .
C95 Zr6 C93 C94 37.7(4) .
C96 Zr6 C93 C94 77.2(4) .
Cl7 Zr6 C93 C94 -166.6(4) .
O14 Zr6 C93 C98 37.3(6) .
O15 Zr6 C93 C98 -4.0(8) .
Cl8 Zr6 C93 C98 114.2(6) .
Cl9 Zr6 C93 C98 -129.7(6) .
C94 Zr6 C93 C98 122.0(8) .
C97 Zr6 C93 C98 -124.0(8) .
C95 Zr6 C93 C98 159.7(7) .
C96 Zr6 C93 C98 -160.7(7) .
Cl7 Zr6 C93 C98 -44.5(6) .
C97 C93 C94 C95 0.3(6) .
C98 C93 C94 C95 174.8(6) .
Zr6 C93 C94 C95 -68.0(4) .
C97 C93 C94 C99 -174.3(6) .
C98 C93 C94 C99 0.2(10) .
Zr6 C93 C94 C99 117.3(6) .
C97 C93 C94 Zr6 68.4(4) .
C98 C93 C94 Zr6 -117.2(6) .
O14 Zr6 C94 C93 87.7(4) .
O15 Zr6 C94 C93 111.0(4) .
Cl8 Zr6 C94 C93 173.2(4) .
Cl9 Zr6 C94 C93 -95.2(4) .
C97 Zr6 C94 C93 -37.3(4) .
C95 Zr6 C94 C93 -113.9(5) .
C96 Zr6 C94 C93 -77.2(4) .
Cl7 Zr6 C94 C93 14.7(4) .
O14 Zr6 C94 C95 -158.5(4) .
O15 Zr6 C94 C95 -135.1(4) .
Cl8 Zr6 C94 C95 -73.0(4) .
Cl9 Zr6 C94 C95 18.6(5) .
C93 Zr6 C94 C95 113.9(5) .
C97 Zr6 C94 C95 76.5(4) .
C96 Zr6 C94 C95 36.7(4) .
Cl7 Zr6 C94 C95 128.5(4) .
O14 Zr6 C94 C99 -36.3(6) .
O15 Zr6 C94 C99 -13.0(9) .
Cl8 Zr6 C94 C99 49.2(6) .
Cl9 Zr6 C94 C99 140.7(6) .
C93 Zr6 C94 C99 -124.0(8) .
C97 Zr6 C94 C99 -161.3(7) .
C95 Zr6 C94 C99 122.1(8) .
C96 Zr6 C94 C99 158.8(8) .
Cl7 Zr6 C94 C99 -109.3(6) .
C93 C94 C95 C96 -0.9(7) .
C99 C94 C95 C96 173.9(6) .
Zr6 C94 C95 C96 -67.5(4) .
C93 C94 C95 C100 -174.4(6) .
C99 C94 C95 C100 0.5(10) .
Zr6 C94 C95 C100 119.1(6) .
C93 C94 C95 Zr6 66.5(4) .
C99 C94 C95 Zr6 -118.7(6) .
O14 Zr6 C95 C96 136.2(4) .
O15 Zr6 C95 C96 -127.2(5) .
Cl8 Zr6 C95 C96 -142.6(4) .
Cl9 Zr6 C95 C96 -50.9(4) .
C93 Zr6 C95 C96 76.6(4) .
C94 Zr6 C95 C96 114.2(6) .
C97 Zr6 C95 C96 36.1(4) .
Cl7 Zr6 C95 C96 44.0(5) .
O14 Zr6 C95 C94 22.0(4) .
O15 Zr6 C95 C94 118.6(5) .
Cl8 Zr6 C95 C94 103.2(4) .
Cl9 Zr6 C95 C94 -165.2(4) .
C93 Zr6 C95 C94 -37.6(4) .
C97 Zr6 C95 C94 -78.1(4) .
C96 Zr6 C95 C94 -114.2(6) .
Cl7 Zr6 C95 C94 -70.3(4) .
O14 Zr6 C95 C100 -99.0(7) .
O15 Zr6 C95 C100 -2.4(10) .
Cl8 Zr6 C95 C100 -17.8(7) .
Cl9 Zr6 C95 C100 73.9(7) .
C93 Zr6 C95 C100 -158.6(8) .
C94 Zr6 C95 C100 -121.0(9) .
C97 Zr6 C95 C100 160.9(8) .
C96 Zr6 C95 C100 124.8(9) .
Cl7 Zr6 C95 C100 168.7(6) .
C94 C95 C96 C97 1.2(7) .
C100 C95 C96 C97 174.5(6) .
Zr6 C95 C96 C97 -64.4(4) .
C94 C95 C96 C101 -170.7(6) .
C100 C95 C96 C101 2.6(11) .
Zr6 C95 C96 C101 123.8(6) .
C94 C95 C96 Zr6 65.6(4) .
C100 C95 C96 Zr6 -121.2(7) .
O14 Zr6 C96 C95 -56.6(5) .
O15 Zr6 C96 C95 132.6(4) .
Cl8 Zr6 C96 C95 37.9(4) .
Cl9 Zr6 C96 C95 127.3(4) .
C93 Zr6 C96 C95 -79.0(4) .
C94 Zr6 C96 C95 -37.9(4) .
C97 Zr6 C96 C95 -116.4(6) .
Cl7 Zr6 C96 C95 -146.9(4) .
O14 Zr6 C96 C97 59.8(4) .
O15 Zr6 C96 C97 -111.0(5) .
Cl8 Zr6 C96 C97 154.3(3) .
Cl9 Zr6 C96 C97 -116.3(4) .
C93 Zr6 C96 C97 37.4(4) .
C94 Zr6 C96 C97 78.5(4) .
C95 Zr6 C96 C97 116.4(6) .
Cl7 Zr6 C96 C97 -30.5(4) .
O14 Zr6 C96 C101 -178.9(7) .
O15 Zr6 C96 C101 10.3(10) .
Cl8 Zr6 C96 C101 -84.4(7) .
Cl9 Zr6 C96 C101 5.0(7) .
C93 Zr6 C96 C101 158.7(8) .
C94 Zr6 C96 C101 -160.2(8) .
C97 Zr6 C96 C101 121.3(9) .
C95 Zr6 C96 C101 -122.3(9) .
Cl7 Zr6 C96 C101 90.8(7) .
C95 C96 C97 C93 -1.0(7) .
C101 C96 C97 C93 170.9(6) .
Zr6 C96 C97 C93 -66.1(4) .
C95 C96 C97 C102 -173.8(6) .
C101 C96 C97 C102 -1.9(10) .
Zr6 C96 C97 C102 121.2(6) .
C95 C96 C97 Zr6 65.1(4) .
C101 C96 C97 Zr6 -123.0(6) .
C94 C93 C97 C96 0.4(6) .
C98 C93 C97 C96 -174.0(6) .
Zr6 C93 C97 C96 68.3(4) .
C94 C93 C97 C102 172.8(6) .
C98 C93 C97 C102 -1.6(10) .
Zr6 C93 C97 C102 -119.4(6) .
C94 C93 C97 Zr6 -67.9(4) .
C98 C93 C97 Zr6 117.7(6) .
O14 Zr6 C97 C96 -133.9(4) .
O15 Zr6 C97 C96 131.9(4) .
Cl8 Zr6 C97 C96 -34.2(4) .
Cl9 Zr6 C97 C96 60.6(4) .
C93 Zr6 C97 C96 -114.6(6) .
C94 Zr6 C97 C96 -76.9(4) .
C95 Zr6 C97 C96 -35.9(4) .
Cl7 Zr6 C97 C96 150.1(4) .
O14 Zr6 C97 C93 -19.3(4) .
O15 Zr6 C97 C93 -113.5(4) .
Cl8 Zr6 C97 C93 80.4(4) .
Cl9 Zr6 C97 C93 175.2(4) .
C94 Zr6 C97 C93 37.7(4) .
C95 Zr6 C97 C93 78.7(4) .
C96 Zr6 C97 C93 114.6(6) .
Cl7 Zr6 C97 C93 -95.3(4) .
O14 Zr6 C97 C102 105.0(6) .
O15 Zr6 C97 C102 10.7(8) .
Cl8 Zr6 C97 C102 -155.3(6) .
Cl9 Zr6 C97 C102 -60.6(6) .
C93 Zr6 C97 C102 124.3(8) .
C94 Zr6 C97 C102 162.0(7) .
C95 Zr6 C97 C102 -157.0(7) .
C96 Zr6 C97 C102 -121.1(8) .
Cl7 Zr6 C97 C102 29.0(6) .
